data_7705093
loop_
_publ_author_name
'Santoro, Orlando'
'Elsegood, Mark R. J.'
'Bedwell, Elizabeth V.'
'Pryce, Jake A.'
'Redshaw, Carl'

_publ_section_title
;
 INSIGHTS into the structures adopted by titanocalix[6 and 8]arenes and
 their use in the ring opening polymerization of cyclic esters.
;
_journal_issue 34
_journal_name_full 'Dalton transactions (Cambridge, England : 2003)'
_journal_page_first 11978
_journal_page_last 11996
_journal_paper_doi 10.1039/d0dt02130j
_journal_volume 49
_journal_year 2020
_chemical_absolute_configuration ad
_chemical_formula_moiety 'C92 H110 Cl4 N2 O10 Ti4, 1.5(C2 H3 N)'
_chemical_formula_sum 'C95 H114.5 Cl4 N3.5 O10 Ti4'
_chemical_formula_weight 1798.79
_space_group_crystal_system orthorhombic
_space_group_IT_number 19
_space_group_name_Hall 'P 2ac 2ab'
_space_group_name_H-M_alt 'P 21 21 21'
_atom_sites_solution_hydrogens geom
_atom_sites_solution_primary iterative
_atom_sites_solution_secondary difmap
_audit_creation_method SHELXL-2018/1
_audit_update_record
;
2020-07-08 deposited with the CCDC.	2020-08-10 downloaded from the CCDC.
;
_cell_angle_alpha 90
_cell_angle_beta 90
_cell_angle_gamma 90
_cell_formula_units_Z 4
_cell_length_a 18.7623(3)
_cell_length_b 19.3331(3)
_cell_length_c 26.9512(3)
_cell_measurement_reflns_used 33046
_cell_measurement_temperature 100(2)
_cell_measurement_theta_max 69.9290
_cell_measurement_theta_min 2.8520
_cell_volume 9776.1(2)
_computing_cell_refinement 'CrysAlisPro 1.171.39.46 (Rigaku OD, 2018)'
_computing_data_collection 'CrysAlisPro 1.171.39.46 (Rigaku OD, 2018)'
_computing_data_reduction 'CrysAlisPro 1.171.39.46 (Rigaku OD, 2018)'
_computing_molecular_graphics 'Bruker SHELXTL'
_computing_publication_material 'Bruker SHELXTL'
_computing_structure_refinement 'SHELXL-2018/1 (Sheldrick, 2018)'
_computing_structure_solution 'SHELXT 2014/5 (Sheldrick, 2014)'
_diffrn_ambient_temperature 100(2)
_diffrn_detector 'hybrid pixel detector'
_diffrn_detector_area_resol_mean 10
_diffrn_detector_type 'Rigaku, HyPix 6000'
_diffrn_measured_fraction_theta_full 0.997
_diffrn_measured_fraction_theta_max 0.996
_diffrn_measurement_device 'four-circle diffractometer'
_diffrn_measurement_device_type 'XtaLAB AFC11 (RCD3): quarter-chi single'
_diffrn_measurement_method '\w scans'
_diffrn_radiation_collimation 'Varimax focusing mirrors'
_diffrn_radiation_type CuK\a
_diffrn_radiation_wavelength 1.54178
_diffrn_reflns_av_R_equivalents 0.0486
_diffrn_reflns_av_unetI/netI 0.0356
_diffrn_reflns_Laue_measured_fraction_full 0.997
_diffrn_reflns_Laue_measured_fraction_max 0.996
_diffrn_reflns_limit_h_max 22
_diffrn_reflns_limit_h_min -22
_diffrn_reflns_limit_k_max 23
_diffrn_reflns_limit_k_min -21
_diffrn_reflns_limit_l_max 29
_diffrn_reflns_limit_l_min -32
_diffrn_reflns_number 94785
_diffrn_reflns_point_group_measured_fraction_full 0.995
_diffrn_reflns_point_group_measured_fraction_max 0.994
_diffrn_reflns_theta_full 67.679
_diffrn_reflns_theta_max 68.243
_diffrn_reflns_theta_min 3.279
_diffrn_source 'Rotating-anode X-ray tube'
_diffrn_source_type 'Rigaku 007 HF'
_exptl_absorpt_coefficient_mu 4.125
_exptl_absorpt_correction_T_max 1.000
_exptl_absorpt_correction_T_min 0.724
_exptl_absorpt_correction_type multi-scan
_exptl_absorpt_process_details
; 
CrysAlisPro 1.171.39.46 (Rigaku Oxford Diffraction, 2018) 
Empirical absorption correction using spherical harmonics, 
 implemented in SCALE3 ABSPACK scaling algorithm. 
;
_exptl_crystal_colour 'dark orange'
_exptl_crystal_density_diffrn 1.222
_exptl_crystal_density_method 'not measured'
_exptl_crystal_description block
_exptl_crystal_F_000 3780
_exptl_crystal_recrystallization_method 'Re-crystallisation from solvent: acetonitrile'
_exptl_crystal_size_max 0.100
_exptl_crystal_size_mid 0.050
_exptl_crystal_size_min 0.020
_refine_diff_density_max 0.935
_refine_diff_density_min -0.477
_refine_diff_density_rms 0.081
_refine_ls_abs_structure_details
; 
 Flack x determined using 5884 quotients [(I+)-(I-)]/[(I+)+(I-)] 
 (Parsons, Flack and Wagner, Acta Cryst. B69 (2013) 249-259). 
;
_refine_ls_abs_structure_Flack 0.000(3)
_refine_ls_extinction_method none
_refine_ls_goodness_of_fit_ref 1.018
_refine_ls_hydrogen_treatment constr
_refine_ls_matrix_type full
_refine_ls_number_parameters 1175
_refine_ls_number_reflns 17801
_refine_ls_number_restraints 546
_refine_ls_restrained_S_all 1.021
_refine_ls_R_factor_all 0.0763
_refine_ls_R_factor_gt 0.0632
_refine_ls_shift/su_max 0.001
_refine_ls_shift/su_mean 0.000
_refine_ls_structure_factor_coef Fsqd
_refine_ls_weighting_details 'w=1/[\s^2^(Fo^2^)+(0.1117P)^2^+11.1740P] where P=(Fo^2^+2Fc^2^)/3'
_refine_ls_weighting_scheme calc
_refine_ls_wR_factor_gt 0.1690
_refine_ls_wR_factor_ref 0.1803
_reflns_Friedel_coverage 0.836
_reflns_Friedel_fraction_full 0.993
_reflns_Friedel_fraction_max 0.991
_reflns_number_gt 15039
_reflns_number_total 17801
_reflns_threshold_expression 'I > 2\s(I)'
_cod_data_source_file d0dt02130j2.cif
_cod_data_source_block 4
_cod_depositor_comments 'Adding full bibliography for 7705091--7705102.cif.'
_cod_original_formula_sum 'C95 H114.50 Cl4 N3.50 O10 Ti4'
_cod_database_code 7705093
_shelx_shelxl_version_number 2018/1
_shelx_space_group_comment
; 
The symmetry employed for this shelxl refinement is uniquely defined 
by the following loop, which should always be used as a source of 
symmetry information in preference to the above space-group names. 
They are only intended as comments. 
;
_shelx_estimated_absorpt_t_min 0.683
_shelx_estimated_absorpt_t_max 0.922

loop_
_space_group_symop_operation_xyz
'x, y, z'
'-x+1/2, -y, z+1/2'
'-x, y+1/2, -z+1/2'
'x+1/2, -y+1/2, -z'

loop_
_atom_site_label
_atom_site_type_symbol
_atom_site_fract_x
_atom_site_fract_y
_atom_site_fract_z
_atom_site_U_iso_or_equiv
_atom_site_adp_type
_atom_site_occupancy
_atom_site_site_symmetry_order
_atom_site_calc_flag
_atom_site_refinement_flags_posn
_atom_site_refinement_flags_adp
_atom_site_refinement_flags_occupancy
_atom_site_disorder_assembly
_atom_site_disorder_group
Ti1 Ti 0.65113(7) 0.84269(6) 0.38229(4) 0.0351(3) Uani 1 1 d . . . . .
Ti2 Ti 0.69772(7) 0.69130(6) 0.42161(4) 0.0331(3) Uani 1 1 d . . . . .
Ti3 Ti 0.68945(7) 0.78938(6) 0.50851(4) 0.0358(3) Uani 1 1 d . . . . .
Ti4 Ti 0.62799(7) 0.64134(7) 0.54405(4) 0.0378(3) Uani 1 1 d . . . . .
Cl1 Cl 0.53555(11) 0.82005(10) 0.40602(7) 0.0510(5) Uani 1 1 d . . . . .
Cl2 Cl 0.81472(10) 0.67306(10) 0.41200(7) 0.0490(4) Uani 1 1 d . . . . .
Cl3 Cl 0.80224(12) 0.79954(11) 0.53310(7) 0.0556(5) Uani 1 1 d . . . . .
Cl4 Cl 0.51602(11) 0.65957(11) 0.51272(7) 0.0503(4) Uani 1 1 d . . . . .
O1 O 0.6492(3) 0.9321(2) 0.39884(17) 0.0435(12) Uani 1 1 d . . . . .
O2 O 0.6434(3) 0.8522(2) 0.31584(16) 0.0369(10) Uani 1 1 d . . . . .
O3 O 0.6621(3) 0.7331(2) 0.36130(15) 0.0346(10) Uani 1 1 d . . . . .
O4 O 0.6610(3) 0.6079(2) 0.40961(15) 0.0380(11) Uani 1 1 d . . . . .
O5 O 0.6325(3) 0.5506(2) 0.52994(16) 0.0399(11) Uani 1 1 d . . . . .
O6 O 0.6126(3) 0.6324(3) 0.60995(16) 0.0410(11) Uani 1 1 d . . . . .
O7 O 0.6384(3) 0.7492(2) 0.56407(16) 0.0395(11) Uani 1 1 d . . . . .
O8 O 0.6516(3) 0.8729(3) 0.51593(16) 0.0416(11) Uani 1 1 d . . . . .
O9 O 0.6924(3) 0.7914(2) 0.43880(15) 0.0371(10) Uani 1 1 d . . . . .
O10 O 0.6781(3) 0.6903(2) 0.48941(17) 0.0421(11) Uani 1 1 d . . . . .
C1 C 0.6704(4) 0.9999(4) 0.3901(2) 0.0417(17) Uani 1 1 d . . . . .
C2 C 0.6972(4) 1.0372(4) 0.4305(2) 0.0390(15) Uani 1 1 d . . . . .
C3 C 0.7235(4) 1.1021(4) 0.4217(3) 0.0439(17) Uani 1 1 d . . . . .
H3 H 0.742444 1.127763 0.448681 0.053 Uiso 1 1 calc R U . . .
C4 C 0.7234(4) 1.1322(4) 0.3742(3) 0.0440(17) Uani 1 1 d . . . . .
C5 C 0.6915(5) 1.0950(4) 0.3366(3) 0.0470(18) Uani 1 1 d . . . . .
H5 H 0.688707 1.115498 0.304621 0.056 Uiso 1 1 calc R U . . .
C6 C 0.6634(4) 1.0293(4) 0.3430(3) 0.0432(17) Uani 1 1 d . . . . .
C7 C 0.7556(5) 1.2038(4) 0.3657(3) 0.058(2) Uani 1 1 d D . . . .
C8 C 0.7071(8) 1.2580(5) 0.3874(5) 0.095(4) Uani 1 1 d D . . . .
H8A H 0.728846 1.303790 0.383280 0.143 Uiso 1 1 calc R U . . .
H8B H 0.699984 1.248744 0.422815 0.143 Uiso 1 1 calc R U . . .
H8C H 0.661074 1.256899 0.370299 0.143 Uiso 1 1 calc R U . . .
C9 C 0.8304(7) 1.2092(7) 0.3925(4) 0.095(4) Uani 1 1 d D . . . .
H9A H 0.865107 1.180134 0.375049 0.142 Uiso 1 1 calc R U . . .
H9B H 0.825823 1.193425 0.426886 0.142 Uiso 1 1 calc R U . . .
H9C H 0.846635 1.257379 0.392083 0.142 Uiso 1 1 calc R U . . .
C10 C 0.7701(6) 1.2185(5) 0.3120(3) 0.062(2) Uani 1 1 d D . . . .
H10A H 0.724871 1.223420 0.294172 0.093 Uiso 1 1 calc R U . . .
H10B H 0.797480 1.180254 0.297635 0.093 Uiso 1 1 calc R U . . .
H10C H 0.797527 1.261479 0.309078 0.093 Uiso 1 1 calc R U . . .
C11 C 0.6266(5) 0.9941(4) 0.3000(3) 0.0471(18) Uani 1 1 d . . . . .
H11A H 0.604724 1.029749 0.278507 0.057 Uiso 1 1 calc R U . . .
H11B H 0.587869 0.964406 0.312990 0.057 Uiso 1 1 calc R U . . .
C12 C 0.6848(4) 0.8803(3) 0.2789(2) 0.0382(16) Uani 1 1 d . . . . .
C13 C 0.6773(5) 0.9500(4) 0.2690(2) 0.048(2) Uani 1 1 d . . . . .
C14 C 0.7216(6) 0.9784(4) 0.2332(3) 0.064(3) Uani 1 1 d . . . . .
H14 H 0.716473 1.026091 0.225338 0.077 Uiso 1 1 calc R U . . .
C15 C 0.7734(6) 0.9399(4) 0.2081(3) 0.063(3) Uani 1 1 d D . . . .
C16 C 0.7777(5) 0.8693(4) 0.2203(3) 0.049(2) Uani 1 1 d . . . . .
H16 H 0.812226 0.841449 0.203918 0.058 Uiso 1 1 calc R U . . .
C17 C 0.7334(4) 0.8385(4) 0.2554(2) 0.0396(16) Uani 1 1 d . . . . .
C18 C 0.8124(7) 0.9772(6) 0.1658(4) 0.053(3) Uani 0.671(16) 1 d D U P A 1
C19 C 0.8332(15) 1.0505(8) 0.1808(11) 0.061(5) Uani 0.671(16) 1 d D U P A 1
H19A H 0.790004 1.077822 0.186626 0.092 Uiso 0.671(16) 1 calc R U P A 1
H19B H 0.861729 1.048926 0.211183 0.092 Uiso 0.671(16) 1 calc R U P A 1
H19C H 0.861108 1.071789 0.154115 0.092 Uiso 0.671(16) 1 calc R U P A 1
C20 C 0.7698(9) 0.9800(9) 0.1168(4) 0.085(5) Uani 0.671(16) 1 d D U P A 1
H20A H 0.756270 0.933035 0.106934 0.128 Uiso 0.671(16) 1 calc R U P A 1
H20B H 0.726755 1.007959 0.121599 0.128 Uiso 0.671(16) 1 calc R U P A 1
H20C H 0.799298 1.000868 0.090783 0.128 Uiso 0.671(16) 1 calc R U P A 1
C21 C 0.8812(8) 0.9370(7) 0.1571(7) 0.079(5) Uani 0.671(16) 1 d D U P A 1
H21A H 0.869649 0.889433 0.147369 0.118 Uiso 0.671(16) 1 calc R U P A 1
H21B H 0.908701 0.959242 0.130663 0.118 Uiso 0.671(16) 1 calc R U P A 1
H21C H 0.909321 0.936379 0.187730 0.118 Uiso 0.671(16) 1 calc R U P A 1
C18X C 0.8446(14) 0.9661(15) 0.1798(9) 0.067(6) Uani 0.329(16) 1 d D U P A 2
C19X C 0.829(4) 1.0421(17) 0.171(2) 0.084(10) Uani 0.329(16) 1 d D U P A 2
H19D H 0.780928 1.047126 0.157143 0.125 Uiso 0.329(16) 1 calc R U P A 2
H19E H 0.831090 1.066887 0.203029 0.125 Uiso 0.329(16) 1 calc R U P A 2
H19F H 0.863973 1.061524 0.148375 0.125 Uiso 0.329(16) 1 calc R U P A 2
C20X C 0.844(2) 0.9316(18) 0.1276(10) 0.094(9) Uani 0.329(16) 1 d D U P A 2
H20D H 0.854001 0.882049 0.130938 0.140 Uiso 0.329(16) 1 calc R U P A 2
H20E H 0.797051 0.937897 0.112256 0.140 Uiso 0.329(16) 1 calc R U P A 2
H20F H 0.880513 0.953057 0.106635 0.140 Uiso 0.329(16) 1 calc R U P A 2
C21X C 0.9189(15) 0.9571(19) 0.2019(11) 0.086(8) Uani 0.329(16) 1 d D U P A 2
H21D H 0.928403 0.907840 0.207180 0.129 Uiso 0.329(16) 1 calc R U P A 2
H21E H 0.954437 0.976230 0.179061 0.129 Uiso 0.329(16) 1 calc R U P A 2
H21F H 0.921553 0.981593 0.233715 0.129 Uiso 0.329(16) 1 calc R U P A 2
C22 C 0.7426(4) 0.7634(4) 0.2711(2) 0.0384(15) Uani 1 1 d . . . . .
H22A H 0.776270 0.740902 0.247892 0.046 Uiso 1 1 calc R U . . .
H22B H 0.764813 0.762670 0.304459 0.046 Uiso 1 1 calc R U . . .
C23 C 0.6383(4) 0.7044(4) 0.3167(2) 0.0368(15) Uani 1 1 d . . . . .
C24 C 0.6755(4) 0.7210(4) 0.2729(2) 0.0366(15) Uani 1 1 d . . . . .
C25 C 0.6501(4) 0.6929(4) 0.2288(2) 0.0412(16) Uani 1 1 d . . . . .
H25 H 0.674155 0.704379 0.198911 0.049 Uiso 1 1 calc R U . . .
C26 C 0.5920(5) 0.6491(4) 0.2260(3) 0.0488(19) Uani 1 1 d . . . . .
C27 C 0.5568(4) 0.6349(4) 0.2710(3) 0.0465(18) Uani 1 1 d . . . . .
H27 H 0.516443 0.605243 0.270583 0.056 Uiso 1 1 calc R U . . .
C28 C 0.5790(4) 0.6625(4) 0.3160(3) 0.0402(16) Uani 1 1 d . . . . .
C29 C 0.5652(6) 0.6156(5) 0.1771(3) 0.064(3) Uani 1 1 d . . . . .
C30 C 0.5635(6) 0.5362(6) 0.1827(3) 0.073(3) Uani 1 1 d . . . . .
H30A H 0.529664 0.523466 0.208794 0.110 Uiso 1 1 calc R U . . .
H30B H 0.611160 0.519496 0.191504 0.110 Uiso 1 1 calc R U . . .
H30C H 0.548665 0.515292 0.151205 0.110 Uiso 1 1 calc R U . . .
C31 C 0.4917(6) 0.6438(6) 0.1654(4) 0.077(3) Uani 1 1 d . . . . .
H31A H 0.475486 0.625273 0.133526 0.116 Uiso 1 1 calc R U . . .
H31B H 0.493813 0.694413 0.163579 0.116 Uiso 1 1 calc R U . . .
H31C H 0.458340 0.630056 0.191592 0.116 Uiso 1 1 calc R U . . .
C32 C 0.6169(7) 0.6329(7) 0.1338(3) 0.085(4) Uani 1 1 d . . . . .
H32A H 0.665859 0.622214 0.143735 0.128 Uiso 1 1 calc R U . . .
H32B H 0.613148 0.682217 0.125661 0.128 Uiso 1 1 calc R U . . .
H32C H 0.604109 0.605317 0.104608 0.128 Uiso 1 1 calc R U . . .
C33 C 0.5356(4) 0.6430(4) 0.3613(3) 0.0426(17) Uani 1 1 d . . . . .
H33A H 0.484343 0.647722 0.353353 0.051 Uiso 1 1 calc R U . . .
H33B H 0.546719 0.675642 0.388494 0.051 Uiso 1 1 calc R U . . .
C34 C 0.6132(4) 0.5568(4) 0.4043(2) 0.0394(16) Uani 1 1 d . . . . .
C35 C 0.5498(4) 0.5697(4) 0.3791(3) 0.0446(17) Uani 1 1 d . . . . .
C36 C 0.5031(5) 0.5160(5) 0.3718(3) 0.062(2) Uani 1 1 d . . . . .
H36 H 0.459639 0.524594 0.354740 0.074 Uiso 1 1 calc R U . . .
C37 C 0.5175(6) 0.4485(5) 0.3888(4) 0.074(3) Uani 1 1 d . . . . .
C38 C 0.5785(5) 0.4387(5) 0.4158(3) 0.058(2) Uani 1 1 d . . . . .
H38 H 0.587375 0.394309 0.429619 0.069 Uiso 1 1 calc R U . . .
C39 C 0.6276(5) 0.4908(4) 0.4239(2) 0.0440(17) Uani 1 1 d . . . . .
C40 C 0.4700(7) 0.3849(7) 0.3742(4) 0.102(5) Uani 1 1 d D . . . .
C41 C 0.4895(10) 0.3607(10) 0.3198(5) 0.162(9) Uani 1 1 d D . . . .
H41A H 0.467827 0.315431 0.313369 0.243 Uiso 1 1 calc R U . . .
H41B H 0.541376 0.357107 0.316614 0.243 Uiso 1 1 calc R U . . .
H41C H 0.471337 0.394453 0.295857 0.243 Uiso 1 1 calc R U . . .
C42 C 0.3929(7) 0.4057(7) 0.3738(6) 0.118(6) Uani 1 1 d D . . . .
H42A H 0.363061 0.364537 0.369347 0.177 Uiso 1 1 calc R U . . .
H42B H 0.384370 0.438063 0.346456 0.177 Uiso 1 1 calc R U . . .
H42C H 0.380862 0.428056 0.405349 0.177 Uiso 1 1 calc R U . . .
C43 C 0.4797(7) 0.3256(6) 0.4108(5) 0.100(4) Uani 1 1 d D . . . .
H43A H 0.470277 0.342161 0.444524 0.151 Uiso 1 1 calc R U . . .
H43B H 0.528684 0.308279 0.408720 0.151 Uiso 1 1 calc R U . . .
H43C H 0.446383 0.288257 0.402643 0.151 Uiso 1 1 calc R U . . .
C44 C 0.6952(5) 0.4764(4) 0.4524(2) 0.0440(17) Uani 1 1 d . . . . .
H44A H 0.721834 0.520219 0.456670 0.053 Uiso 1 1 calc R U . . .
H44B H 0.725472 0.444535 0.432814 0.053 Uiso 1 1 calc R U . . .
C45 C 0.6507(4) 0.4836(4) 0.5404(2) 0.0403(16) Uani 1 1 d . . . . .
C46 C 0.6816(4) 0.4449(4) 0.5028(2) 0.0401(16) Uani 1 1 d . . . . .
C47 C 0.6996(5) 0.3761(4) 0.5118(3) 0.0448(17) Uani 1 1 d . . . . .
H47 H 0.720752 0.349697 0.485984 0.054 Uiso 1 1 calc R U . . .
C48 C 0.6877(5) 0.3451(4) 0.5575(3) 0.0471(18) Uani 1 1 d . . . . .
C49 C 0.6557(5) 0.3847(4) 0.5937(3) 0.0491(19) Uani 1 1 d . . . . .
H49 H 0.647199 0.363987 0.625131 0.059 Uiso 1 1 calc R U . . .
C50 C 0.6346(4) 0.4545(4) 0.5869(2) 0.0432(17) Uani 1 1 d . . . . .
C51 C 0.7069(5) 0.2684(4) 0.5653(3) 0.051(2) Uani 1 1 d . . . . .
C52 C 0.6490(6) 0.2252(5) 0.5414(3) 0.069(3) Uani 1 1 d . . . . .
H52A H 0.642522 0.239821 0.506902 0.104 Uiso 1 1 calc R U . . .
H52B H 0.604282 0.231442 0.559638 0.104 Uiso 1 1 calc R U . . .
H52C H 0.662792 0.176297 0.542261 0.104 Uiso 1 1 calc R U . . .
C53 C 0.7100(6) 0.2499(5) 0.6200(3) 0.061(2) Uani 1 1 d . . . . .
H53A H 0.662008 0.252171 0.634254 0.091 Uiso 1 1 calc R U . . .
H53B H 0.741162 0.282708 0.637343 0.091 Uiso 1 1 calc R U . . .
H53C H 0.728955 0.202972 0.623851 0.091 Uiso 1 1 calc R U . . .
C54 C 0.7782(6) 0.2504(4) 0.5424(3) 0.060(2) Uani 1 1 d . . . . .
H54A H 0.790058 0.202147 0.550081 0.090 Uiso 1 1 calc R U . . .
H54B H 0.815104 0.280837 0.556045 0.090 Uiso 1 1 calc R U . . .
H54C H 0.775727 0.256419 0.506370 0.090 Uiso 1 1 calc R U . . .
C55 C 0.5970(5) 0.4915(4) 0.6282(3) 0.0474(19) Uani 1 1 d . . . . .
H55A H 0.573210 0.456472 0.649307 0.057 Uiso 1 1 calc R U . . .
H55B H 0.559205 0.520769 0.613511 0.057 Uiso 1 1 calc R U . . .
C56 C 0.6485(4) 0.6074(4) 0.6499(2) 0.0392(16) Uani 1 1 d . . . . .
C57 C 0.6430(4) 0.5367(4) 0.6613(2) 0.0422(17) Uani 1 1 d . . . . .
C58 C 0.6799(4) 0.5133(4) 0.7021(2) 0.0408(16) Uani 1 1 d . . . . .
H58 H 0.677848 0.465363 0.709820 0.049 Uiso 1 1 calc R U . . .
C59 C 0.7197(4) 0.5559(4) 0.7325(2) 0.0386(16) Uani 1 1 d . . . . .
C60 C 0.7253(4) 0.6258(4) 0.7191(2) 0.0398(16) Uani 1 1 d . . . . .
H60 H 0.753209 0.655972 0.738918 0.048 Uiso 1 1 calc R U . . .
C61 C 0.6910(4) 0.6518(4) 0.6774(2) 0.0377(15) Uani 1 1 d . . . . .
C62 C 0.7538(5) 0.5306(4) 0.7813(3) 0.0440(17) Uani 1 1 d . . . . .
C63 C 0.7590(6) 0.4514(4) 0.7836(3) 0.062(2) Uani 1 1 d . . . . .
H63A H 0.711250 0.431298 0.780602 0.092 Uiso 1 1 calc R U . . .
H63B H 0.780113 0.437493 0.815357 0.092 Uiso 1 1 calc R U . . .
H63C H 0.789016 0.434752 0.756335 0.092 Uiso 1 1 calc R U . . .
C64 C 0.7027(5) 0.5548(5) 0.8238(3) 0.057(2) Uani 1 1 d . . . . .
H64A H 0.698993 0.605389 0.823446 0.086 Uiso 1 1 calc R U . . .
H64B H 0.721668 0.539685 0.855931 0.086 Uiso 1 1 calc R U . . .
H64C H 0.655356 0.534565 0.818765 0.086 Uiso 1 1 calc R U . . .
C65 C 0.8271(5) 0.5619(5) 0.7896(3) 0.061(2) Uani 1 1 d . . . . .
H65A H 0.858975 0.547850 0.762557 0.091 Uiso 1 1 calc R U . . .
H65B H 0.846427 0.545515 0.821266 0.091 Uiso 1 1 calc R U . . .
H65C H 0.823335 0.612419 0.790216 0.091 Uiso 1 1 calc R U . . .
C66 C 0.6999(4) 0.7264(3) 0.6611(2) 0.0378(15) Uani 1 1 d . . . . .
H66A H 0.728046 0.751207 0.686632 0.045 Uiso 1 1 calc R U . . .
H66B H 0.727732 0.727180 0.629920 0.045 Uiso 1 1 calc R U . . .
C67 C 0.6043(4) 0.7782(4) 0.6048(2) 0.0368(15) Uani 1 1 d . . . . .
C68 C 0.6313(4) 0.7648(4) 0.6530(2) 0.0375(15) Uani 1 1 d . . . . .
C69 C 0.5919(4) 0.7880(4) 0.6933(3) 0.0428(17) Uani 1 1 d . . . . .
H69 H 0.609106 0.778212 0.725675 0.051 Uiso 1 1 calc R U . . .
C70 C 0.5295(4) 0.8240(5) 0.6888(3) 0.0475(19) Uani 1 1 d . . . . .
C71 C 0.5057(4) 0.8380(4) 0.6408(3) 0.0462(18) Uani 1 1 d . . . . .
H71 H 0.462496 0.862959 0.636609 0.055 Uiso 1 1 calc R U . . .
C72 C 0.5426(4) 0.8170(4) 0.5990(2) 0.0402(16) Uani 1 1 d . . . . .
C73 C 0.4852(5) 0.8506(6) 0.7334(3) 0.067(2) Uani 1 1 d D U . . .
C74 C 0.4147(6) 0.8194(9) 0.7345(5) 0.068(4) Uani 0.746(16) 1 d D U P B 1
H74A H 0.391835 0.825003 0.702079 0.102 Uiso 0.746(16) 1 calc R U P B 1
H74B H 0.418976 0.770077 0.742284 0.102 Uiso 0.746(16) 1 calc R U P B 1
H74C H 0.385747 0.842199 0.760008 0.102 Uiso 0.746(16) 1 calc R U P B 1
C75 C 0.5267(11) 0.8453(9) 0.7821(6) 0.057(3) Uani 0.746(16) 1 d D U P B 1
H75A H 0.573380 0.867395 0.778269 0.086 Uiso 0.746(16) 1 calc R U P B 1
H75B H 0.500029 0.868602 0.808561 0.086 Uiso 0.746(16) 1 calc R U P B 1
H75C H 0.533258 0.796480 0.790837 0.086 Uiso 0.746(16) 1 calc R U P B 1
C76 C 0.4732(8) 0.9311(7) 0.7274(4) 0.070(3) Uani 0.746(16) 1 d D U P B 1
H76A H 0.519402 0.954660 0.726422 0.105 Uiso 0.746(16) 1 calc R U P B 1
H76B H 0.447231 0.940188 0.696526 0.105 Uiso 0.746(16) 1 calc R U P B 1
H76C H 0.445392 0.948409 0.755597 0.105 Uiso 0.746(16) 1 calc R U P B 1
C74X C 0.4125(12) 0.8720(18) 0.7254(11) 0.049(6) Uani 0.254(16) 1 d D U P B 2
H74D H 0.394467 0.850979 0.694828 0.074 Uiso 0.254(16) 1 calc R U P B 2
H74E H 0.383159 0.857060 0.753521 0.074 Uiso 0.254(16) 1 calc R U P B 2
H74F H 0.410581 0.922486 0.722557 0.074 Uiso 0.254(16) 1 calc R U P B 2
C75X C 0.4674(19) 0.7696(14) 0.7541(11) 0.072(7) Uani 0.254(16) 1 d D U P B 2
H75D H 0.512231 0.745822 0.761817 0.108 Uiso 0.254(16) 1 calc R U P B 2
H75E H 0.438068 0.772313 0.784159 0.108 Uiso 0.254(16) 1 calc R U P B 2
H75F H 0.441686 0.743796 0.728472 0.108 Uiso 0.254(16) 1 calc R U P B 2
C76X C 0.531(3) 0.871(2) 0.7755(17) 0.067(10) Uani 0.254(16) 1 d D U P B 2
H76D H 0.577541 0.849853 0.772180 0.100 Uiso 0.254(16) 1 calc R U P B 2
H76E H 0.535769 0.921864 0.775613 0.100 Uiso 0.254(16) 1 calc R U P B 2
H76F H 0.508346 0.856438 0.806576 0.100 Uiso 0.254(16) 1 calc R U P B 2
C77 C 0.5133(4) 0.8370(4) 0.5481(2) 0.0417(16) Uani 1 1 d . . . . .
H77A H 0.532053 0.804483 0.522868 0.050 Uiso 1 1 calc R U . . .
H77B H 0.460711 0.832633 0.548427 0.050 Uiso 1 1 calc R U . . .
C78 C 0.6033(4) 0.9238(4) 0.5168(2) 0.0397(16) Uani 1 1 d . . . . .
C79 C 0.5333(4) 0.9100(4) 0.5337(2) 0.0423(17) Uani 1 1 d . . . . .
C80 C 0.4858(5) 0.9631(5) 0.5364(3) 0.053(2) Uani 1 1 d . . . . .
H80 H 0.439138 0.954075 0.548386 0.063 Uiso 1 1 calc R U . . .
C81 C 0.5034(5) 1.0309(5) 0.5220(3) 0.0498(19) Uani 1 1 d . . . . .
C82 C 0.5710(4) 1.0425(4) 0.5040(2) 0.0421(16) Uani 1 1 d . . . . .
H82 H 0.583254 1.087713 0.493096 0.050 Uiso 1 1 calc R U . . .
C83 C 0.6222(4) 0.9905(4) 0.5010(2) 0.0400(16) Uani 1 1 d . . . . .
C84 C 0.4483(6) 1.0885(6) 0.5280(4) 0.076(3) Uani 1 1 d D U . . .
C85 C 0.4553(18) 1.1134(15) 0.5838(5) 0.112(8) Uani 0.64(4) 1 d D U P C 1
H85A H 0.504961 1.125721 0.590728 0.167 Uiso 0.64(4) 1 calc R U P C 1
H85B H 0.424822 1.153969 0.589071 0.167 Uiso 0.64(4) 1 calc R U P C 1
H85C H 0.440346 1.076106 0.606082 0.167 Uiso 0.64(4) 1 calc R U P C 1
C86 C 0.3714(9) 1.0697(12) 0.5178(13) 0.105(7) Uani 0.64(4) 1 d D U P C 1
H86A H 0.341180 1.110440 0.522909 0.158 Uiso 0.64(4) 1 calc R U P C 1
H86B H 0.366659 1.053677 0.483497 0.158 Uiso 0.64(4) 1 calc R U P C 1
H86C H 0.356485 1.032795 0.540518 0.158 Uiso 0.64(4) 1 calc R U P C 1
C87 C 0.4695(15) 1.1528(10) 0.4973(9) 0.050(5) Uani 0.64(4) 1 d D U P C 1
H87A H 0.519316 1.164649 0.504107 0.076 Uiso 0.64(4) 1 calc R U P C 1
H87B H 0.463709 1.142752 0.461911 0.076 Uiso 0.64(4) 1 calc R U P C 1
H87C H 0.438815 1.191807 0.506490 0.076 Uiso 0.64(4) 1 calc R U P C 1
C85X C 0.411(2) 1.087(2) 0.5776(11) 0.095(10) Uani 0.36(4) 1 d D U P C 2
H85D H 0.401884 1.039018 0.587212 0.143 Uiso 0.36(4) 1 calc R U P C 2
H85E H 0.441725 1.108977 0.602641 0.143 Uiso 0.36(4) 1 calc R U P C 2
H85F H 0.366077 1.112293 0.575314 0.143 Uiso 0.36(4) 1 calc R U P C 2
C86X C 0.3858(14) 1.0587(16) 0.4916(13) 0.070(7) Uani 0.36(4) 1 d D U P C 2
H86D H 0.403525 1.057016 0.457378 0.106 Uiso 0.36(4) 1 calc R U P C 2
H86E H 0.372214 1.012092 0.502236 0.106 Uiso 0.36(4) 1 calc R U P C 2
H86F H 0.344140 1.089233 0.493192 0.106 Uiso 0.36(4) 1 calc R U P C 2
C87X C 0.466(3) 1.1593(17) 0.5081(15) 0.065(9) Uani 0.36(4) 1 d D U P C 2
H87D H 0.490201 1.154608 0.475946 0.097 Uiso 0.36(4) 1 calc R U P C 2
H87E H 0.422584 1.186274 0.504125 0.097 Uiso 0.36(4) 1 calc R U P C 2
H87F H 0.498232 1.182958 0.531453 0.097 Uiso 0.36(4) 1 calc R U P C 2
C88 C 0.6969(4) 1.0052(4) 0.4817(2) 0.0399(15) Uani 1 1 d . . . . .
H88A H 0.721420 1.036822 0.505044 0.048 Uiso 1 1 calc R U . . .
H88B H 0.724196 0.961344 0.480817 0.048 Uiso 1 1 calc R U . . .
N1 N 0.7661(4) 0.8569(3) 0.3707(2) 0.0451(14) Uani 1 1 d . U . . .
C89 C 0.8305(7) 0.8509(7) 0.3726(5) 0.086(3) Uani 1 1 d . U . . .
C90 C 0.9093(8) 0.8460(11) 0.3699(9) 0.154(7) Uani 1 1 d . U . . .
H90A H 0.924314 0.799140 0.379016 0.231 Uiso 1 1 calc R U . . .
H90B H 0.930637 0.879406 0.392845 0.231 Uiso 1 1 calc R U . . .
H90C H 0.925010 0.856178 0.335987 0.231 Uiso 1 1 calc R U . . .
N2 N 0.7430(3) 0.6268(3) 0.5644(2) 0.0410(13) Uani 1 1 d . U . . .
C91 C 0.8017(5) 0.6180(5) 0.5679(3) 0.060(2) Uani 1 1 d . U . . .
C92 C 0.8779(7) 0.6117(10) 0.5716(8) 0.132(6) Uani 1 1 d . U . . .
H92A H 0.900341 0.635823 0.543683 0.198 Uiso 1 1 calc R U . . .
H92B H 0.891200 0.562654 0.570711 0.198 Uiso 1 1 calc R U . . .
H92C H 0.894186 0.632197 0.602850 0.198 Uiso 1 1 calc R U . . .
N3 N 0.6363(9) 0.1684(10) 0.2159(6) 0.145(6) Uani 1 1 d D U . . .
C93 C 0.6098(11) 0.2190(11) 0.2125(6) 0.129(6) Uani 1 1 d D U . . .
C94 C 0.5638(12) 0.2811(9) 0.2124(7) 0.156(7) Uani 1 1 d D U . . .
H94A H 0.524018 0.274196 0.235457 0.234 Uiso 1 1 calc R U . . .
H94B H 0.545123 0.288851 0.178893 0.234 Uiso 1 1 calc R U . . .
H94C H 0.591659 0.321446 0.222821 0.234 Uiso 1 1 calc R U . . .
N4 N 0.9021(15) 1.0135(17) 0.4050(11) 0.125(9) Uani 0.5 1 d D U P . .
C95 C 0.918(2) 1.0124(18) 0.4430(12) 0.126(10) Uani 0.5 1 d D U P . .
C96 C 0.940(3) 1.008(2) 0.4955(12) 0.184(16) Uani 0.5 1 d D U P . .
H96A H 0.988350 0.988622 0.497407 0.275 Uiso 0.5 1 calc R U P . .
H96B H 0.907030 0.977406 0.513414 0.275 Uiso 0.5 1 calc R U P . .
H96C H 0.939324 1.053903 0.510375 0.275 Uiso 0.5 1 calc R U P . .

loop_
_atom_site_aniso_label
_atom_site_aniso_U_11
_atom_site_aniso_U_22
_atom_site_aniso_U_33
_atom_site_aniso_U_23
_atom_site_aniso_U_13
_atom_site_aniso_U_12
Ti1 0.0515(7) 0.0329(6) 0.0210(5) 0.0020(5) 0.0038(5) -0.0006(5)
Ti2 0.0479(7) 0.0330(6) 0.0183(5) 0.0024(4) 0.0025(5) -0.0013(5)
Ti3 0.0519(7) 0.0363(6) 0.0191(5) 0.0003(4) 0.0056(5) -0.0030(6)
Ti4 0.0558(7) 0.0402(7) 0.0174(5) 0.0014(5) 0.0038(5) -0.0072(6)
Cl1 0.0532(10) 0.0523(11) 0.0475(10) -0.0028(8) 0.0123(8) -0.0021(8)
Cl2 0.0504(10) 0.0559(11) 0.0408(9) -0.0002(8) 0.0048(8) 0.0051(8)
Cl3 0.0650(12) 0.0565(11) 0.0452(10) -0.0001(8) -0.0092(9) -0.0068(10)
Cl4 0.0597(11) 0.0579(11) 0.0334(9) 0.0003(8) -0.0056(8) -0.0034(9)
O1 0.074(3) 0.035(3) 0.022(2) 0.0008(19) 0.001(2) -0.006(2)
O2 0.054(3) 0.033(2) 0.024(2) 0.0044(18) 0.002(2) 0.001(2)
O3 0.052(3) 0.036(2) 0.016(2) -0.0013(18) 0.0023(18) -0.006(2)
O4 0.060(3) 0.037(3) 0.017(2) 0.0046(18) 0.001(2) 0.000(2)
O5 0.062(3) 0.040(3) 0.018(2) 0.0057(19) 0.007(2) -0.006(2)
O6 0.057(3) 0.044(3) 0.022(2) 0.005(2) 0.000(2) -0.007(2)
O7 0.060(3) 0.037(3) 0.022(2) -0.0014(18) 0.007(2) -0.002(2)
O8 0.060(3) 0.040(3) 0.025(2) -0.0010(19) 0.011(2) -0.003(2)
O9 0.058(3) 0.035(2) 0.018(2) 0.0015(17) 0.003(2) -0.005(2)
O10 0.065(3) 0.038(3) 0.023(2) 0.0026(19) 0.009(2) -0.003(2)
C1 0.063(5) 0.038(4) 0.025(3) -0.002(3) 0.010(3) 0.002(3)
C2 0.053(4) 0.035(4) 0.029(3) 0.002(3) 0.008(3) 0.003(3)
C3 0.059(4) 0.039(4) 0.033(4) -0.009(3) 0.007(3) -0.004(3)
C4 0.065(5) 0.034(4) 0.033(4) -0.001(3) 0.011(3) 0.001(3)
C5 0.077(5) 0.037(4) 0.027(3) 0.004(3) 0.012(4) 0.007(4)
C6 0.062(5) 0.036(4) 0.032(4) 0.000(3) 0.006(3) 0.002(3)
C7 0.087(6) 0.048(5) 0.037(4) -0.002(3) 0.011(4) -0.020(4)
C8 0.155(12) 0.044(5) 0.087(8) 0.000(5) 0.053(8) -0.004(6)
C9 0.127(10) 0.085(8) 0.072(7) 0.023(6) -0.012(7) -0.048(8)
C10 0.082(6) 0.054(5) 0.051(5) 0.007(4) 0.012(5) -0.018(5)
C11 0.080(5) 0.033(4) 0.028(4) 0.005(3) 0.001(4) 0.001(4)
C12 0.065(5) 0.035(3) 0.015(3) 0.002(2) 0.000(3) -0.009(3)
C13 0.086(6) 0.037(4) 0.021(3) -0.002(3) 0.006(3) -0.008(4)
C14 0.127(8) 0.041(4) 0.025(4) -0.007(3) 0.019(4) -0.028(5)
C15 0.112(8) 0.047(5) 0.029(4) -0.014(3) 0.025(4) -0.028(5)
C16 0.082(6) 0.040(4) 0.023(3) -0.009(3) 0.014(3) -0.020(4)
C17 0.060(4) 0.035(4) 0.024(3) -0.001(3) 0.000(3) -0.012(3)
C18 0.088(8) 0.043(6) 0.028(6) 0.000(5) 0.015(5) -0.028(6)
C19 0.077(10) 0.045(6) 0.063(12) 0.002(6) 0.010(8) -0.028(6)
C20 0.120(11) 0.107(12) 0.028(6) 0.011(7) 0.006(6) -0.057(9)
C21 0.090(9) 0.053(7) 0.093(12) 0.001(8) 0.046(8) -0.030(6)
C18X 0.103(14) 0.058(11) 0.040(11) 0.004(10) 0.036(11) -0.021(13)
C19X 0.12(2) 0.060(13) 0.07(2) 0.010(12) 0.036(19) -0.021(16)
C20X 0.14(2) 0.084(16) 0.055(14) -0.014(12) 0.048(13) -0.056(17)
C21X 0.096(15) 0.09(2) 0.072(16) 0.021(15) 0.035(12) -0.029(14)
C22 0.054(4) 0.041(4) 0.021(3) -0.006(3) 0.002(3) -0.003(3)
C23 0.055(4) 0.034(3) 0.022(3) 0.003(3) 0.000(3) -0.002(3)
C24 0.053(4) 0.035(4) 0.022(3) 0.005(3) 0.000(3) 0.000(3)
C25 0.062(4) 0.036(4) 0.026(3) 0.007(3) 0.003(3) 0.001(3)
C26 0.071(5) 0.051(5) 0.024(3) 0.007(3) -0.008(3) -0.017(4)
C27 0.061(5) 0.046(4) 0.033(4) 0.010(3) -0.009(3) -0.015(4)
C28 0.052(4) 0.036(4) 0.033(4) 0.007(3) -0.002(3) -0.002(3)
C29 0.093(7) 0.068(6) 0.029(4) 0.005(4) -0.013(4) -0.030(5)
C30 0.101(8) 0.077(7) 0.041(5) -0.011(5) -0.013(5) -0.024(6)
C31 0.096(8) 0.086(7) 0.049(5) 0.018(5) -0.026(5) -0.036(6)
C32 0.118(9) 0.109(9) 0.028(4) -0.012(5) -0.012(5) -0.048(7)
C33 0.048(4) 0.050(4) 0.031(3) 0.012(3) 0.001(3) -0.003(3)
C34 0.057(4) 0.042(4) 0.019(3) 0.002(3) 0.001(3) -0.010(3)
C35 0.058(5) 0.046(4) 0.031(4) 0.011(3) 0.001(3) -0.010(3)
C36 0.072(6) 0.066(6) 0.047(5) 0.020(4) -0.013(4) -0.025(5)
C37 0.098(8) 0.069(6) 0.054(5) 0.028(5) -0.021(5) -0.042(6)
C38 0.086(6) 0.054(5) 0.033(4) 0.014(4) -0.005(4) -0.024(4)
C39 0.071(5) 0.042(4) 0.018(3) 0.006(3) 0.003(3) -0.010(4)
C40 0.133(12) 0.103(10) 0.071(8) 0.023(7) -0.022(7) -0.060(9)
C41 0.22(2) 0.180(18) 0.091(10) -0.033(11) -0.001(12) -0.141(16)
C42 0.115(11) 0.094(9) 0.144(13) 0.034(9) -0.048(10) -0.060(9)
C43 0.116(10) 0.075(7) 0.110(10) 0.021(7) -0.017(8) -0.057(7)
C44 0.075(5) 0.033(3) 0.024(3) 0.006(3) 0.004(3) 0.000(4)
C45 0.064(4) 0.035(4) 0.023(3) 0.002(3) -0.004(3) -0.008(3)
C46 0.060(4) 0.040(4) 0.020(3) 0.004(3) -0.004(3) -0.004(3)
C47 0.073(5) 0.039(4) 0.023(3) 0.005(3) -0.007(3) -0.009(4)
C48 0.075(5) 0.040(4) 0.026(3) 0.004(3) -0.010(3) -0.019(4)
C49 0.078(5) 0.045(4) 0.024(3) 0.008(3) -0.005(3) -0.020(4)
C50 0.064(5) 0.043(4) 0.023(3) 0.003(3) -0.006(3) -0.022(4)
C51 0.086(6) 0.042(4) 0.024(3) 0.008(3) -0.006(4) -0.013(4)
C52 0.119(8) 0.052(5) 0.037(4) 0.008(4) -0.016(5) -0.030(5)
C53 0.095(7) 0.056(5) 0.031(4) 0.013(3) -0.009(4) -0.011(5)
C54 0.090(6) 0.050(5) 0.040(4) 0.009(4) -0.007(4) 0.001(4)
C55 0.071(5) 0.049(4) 0.022(3) 0.006(3) 0.002(3) -0.017(4)
C56 0.055(4) 0.043(4) 0.020(3) 0.003(3) 0.003(3) -0.007(3)
C57 0.059(5) 0.044(4) 0.024(3) -0.001(3) 0.009(3) -0.016(4)
C58 0.063(5) 0.039(4) 0.021(3) 0.000(3) 0.002(3) -0.008(3)
C59 0.058(4) 0.039(4) 0.019(3) 0.000(3) 0.005(3) -0.003(3)
C60 0.053(4) 0.044(4) 0.023(3) -0.003(3) 0.002(3) -0.001(3)
C61 0.056(4) 0.040(4) 0.017(3) -0.001(3) 0.010(3) -0.008(3)
C62 0.063(5) 0.037(4) 0.031(4) -0.002(3) -0.002(3) -0.003(3)
C63 0.088(7) 0.045(5) 0.051(5) 0.004(4) -0.023(5) 0.008(4)
C64 0.089(6) 0.064(5) 0.018(3) 0.005(3) -0.003(4) 0.006(5)
C65 0.075(6) 0.058(5) 0.049(5) 0.009(4) -0.012(4) -0.005(4)
C66 0.058(4) 0.036(4) 0.019(3) -0.001(3) 0.007(3) -0.007(3)
C67 0.050(4) 0.041(4) 0.020(3) 0.000(3) 0.007(3) -0.007(3)
C68 0.053(4) 0.039(4) 0.020(3) -0.003(3) 0.008(3) -0.009(3)
C69 0.053(4) 0.052(4) 0.024(3) -0.004(3) 0.004(3) -0.006(4)
C70 0.054(4) 0.065(5) 0.023(3) -0.006(3) 0.004(3) 0.001(4)
C71 0.048(4) 0.062(5) 0.030(4) 0.002(3) 0.007(3) 0.002(4)
C72 0.057(4) 0.040(4) 0.024(3) 0.000(3) 0.006(3) -0.003(3)
C73 0.058(4) 0.108(6) 0.035(4) -0.014(4) 0.007(3) 0.015(4)
C74 0.060(5) 0.103(9) 0.042(6) -0.012(7) 0.015(5) 0.009(6)
C75 0.073(7) 0.076(9) 0.023(5) -0.013(6) 0.011(4) 0.007(8)
C76 0.077(8) 0.093(6) 0.040(6) -0.003(6) 0.020(6) 0.017(6)
C74X 0.057(7) 0.063(12) 0.028(10) -0.003(9) 0.008(8) 0.003(9)
C75X 0.086(19) 0.102(11) 0.029(15) -0.010(12) 0.004(13) 0.045(11)
C76X 0.071(17) 0.10(2) 0.025(16) -0.008(18) -0.004(14) 0.050(18)
C77 0.057(4) 0.048(4) 0.021(3) 0.004(3) 0.003(3) -0.005(3)
C78 0.053(4) 0.045(4) 0.021(3) 0.001(3) 0.003(3) 0.000(3)
C79 0.055(4) 0.053(4) 0.019(3) 0.009(3) 0.000(3) -0.002(4)
C80 0.059(5) 0.074(6) 0.024(4) 0.015(4) -0.001(3) 0.003(4)
C81 0.061(5) 0.064(5) 0.024(3) 0.014(3) -0.001(3) 0.005(4)
C82 0.064(5) 0.043(4) 0.020(3) 0.000(3) -0.001(3) 0.000(3)
C83 0.060(4) 0.043(4) 0.017(3) -0.003(3) 0.003(3) -0.003(3)
C84 0.075(5) 0.091(6) 0.063(5) 0.037(5) 0.018(4) 0.032(5)
C85 0.146(18) 0.128(18) 0.060(7) 0.023(7) 0.047(9) 0.098(15)
C86 0.057(7) 0.092(12) 0.166(19) 0.060(14) 0.048(9) 0.024(7)
C87 0.060(9) 0.045(6) 0.047(9) -0.010(6) -0.013(9) 0.007(6)
C85X 0.09(2) 0.12(2) 0.078(10) 0.055(12) 0.042(11) 0.061(17)
C86X 0.037(12) 0.080(15) 0.094(15) 0.054(14) 0.026(10) 0.021(10)
C87X 0.09(2) 0.074(12) 0.029(15) 0.004(12) 0.010(14) 0.021(12)
C88 0.054(4) 0.037(4) 0.028(3) -0.003(3) 0.002(3) -0.007(3)
N1 0.067(3) 0.046(3) 0.022(3) -0.003(2) 0.005(3) -0.018(3)
C89 0.085(4) 0.095(8) 0.079(7) -0.002(6) -0.014(6) -0.008(6)
C90 0.083(5) 0.160(16) 0.22(2) 0.003(15) -0.042(11) 0.002(10)
N2 0.054(3) 0.042(3) 0.027(3) 0.003(2) 0.008(3) -0.004(3)
C91 0.058(4) 0.066(5) 0.057(5) -0.002(4) 0.002(4) 0.000(4)
C92 0.058(4) 0.153(14) 0.185(17) -0.002(13) -0.001(9) 0.008(8)
N3 0.134(11) 0.184(13) 0.117(10) 0.086(11) -0.026(8) -0.060(10)
C93 0.154(14) 0.156(12) 0.077(8) 0.068(10) -0.046(8) -0.077(10)
C94 0.24(2) 0.107(10) 0.122(13) 0.013(10) -0.070(14) -0.084(10)
N4 0.106(17) 0.14(2) 0.126(17) -0.022(19) -0.001(15) 0.031(16)
C95 0.13(2) 0.12(2) 0.132(18) -0.063(19) -0.020(17) 0.056(17)
C96 0.23(3) 0.17(3) 0.15(2) -0.09(2) -0.07(2) 0.14(3)

loop_
_atom_type_symbol
_atom_type_description
_atom_type_scat_dispersion_real
_atom_type_scat_dispersion_imag
_atom_type_scat_source
C C 0.0181 0.0091 'International Tables Vol C Tables 4.2.6.8 and 6.1.1.4'
H H 0.0000 0.0000 'International Tables Vol C Tables 4.2.6.8 and 6.1.1.4'
N N 0.0311 0.0180 'International Tables Vol C Tables 4.2.6.8 and 6.1.1.4'
O O 0.0492 0.0322 'International Tables Vol C Tables 4.2.6.8 and 6.1.1.4'
Ti Ti 0.2191 1.8069 'International Tables Vol C Tables 4.2.6.8 and 6.1.1.4'
Cl Cl 0.3639 0.7018 'International Tables Vol C Tables 4.2.6.8 and 6.1.1.4'

loop_
_geom_angle_atom_site_label_1
_geom_angle_atom_site_label_2
_geom_angle_atom_site_label_3
_geom_angle
_geom_angle_site_symmetry_1
_geom_angle_site_symmetry_3
_geom_angle_publ_flag
O1 Ti1 O2 98.5(2) . . ?
O1 Ti1 O9 107.6(2) . . ?
O2 Ti1 O9 147.9(2) . . ?
O1 Ti1 N1 86.2(3) . . ?
O2 Ti1 N1 85.7(2) . . ?
O9 Ti1 N1 77.8(2) . . ?
O1 Ti1 O3 175.8(2) . . ?
O2 Ti1 O3 81.39(19) . . ?
O9 Ti1 O3 71.23(17) . . ?
N1 Ti1 O3 89.5(2) . . ?
O1 Ti1 Cl1 95.49(19) . . ?
O2 Ti1 Cl1 102.65(17) . . ?
O9 Ti1 Cl1 93.40(16) . . ?
N1 Ti1 Cl1 171.11(18) . . ?
O3 Ti1 Cl1 88.66(14) . . ?
O1 Ti1 Ti2 143.14(16) . . ?
O2 Ti1 Ti2 116.01(15) . . ?
O9 Ti1 Ti2 35.58(13) . . ?
N1 Ti1 Ti2 83.96(18) . . ?
O3 Ti1 Ti2 35.72(11) . . ?
Cl1 Ti1 Ti2 89.51(7) . . ?
O4 Ti2 O10 95.3(2) . . ?
O4 Ti2 O3 95.3(2) . . ?
O10 Ti2 O3 139.4(2) . . ?
O4 Ti2 O9 154.3(2) . . ?
O10 Ti2 O9 76.83(19) . . ?
O3 Ti2 O9 76.82(18) . . ?
O4 Ti2 Cl2 102.48(18) . . ?
O10 Ti2 Cl2 107.80(18) . . ?
O3 Ti2 Cl2 107.89(16) . . ?
O9 Ti2 Cl2 103.25(16) . . ?
O4 Ti2 Ti3 133.56(15) . . ?
O10 Ti2 Ti3 40.14(15) . . ?
O3 Ti2 Ti3 111.83(14) . . ?
O9 Ti2 Ti3 37.49(12) . . ?
Cl2 Ti2 Ti3 103.84(7) . . ?
O4 Ti2 Ti1 130.87(16) . . ?
O10 Ti2 Ti1 106.09(16) . . ?
O3 Ti2 Ti1 41.66(14) . . ?
O9 Ti2 Ti1 35.25(13) . . ?
Cl2 Ti2 Ti1 111.70(7) . . ?
Ti3 Ti2 Ti1 70.83(4) . . ?
O8 Ti3 O9 96.1(2) . . ?
O8 Ti3 O7 94.5(2) . . ?
O9 Ti3 O7 142.6(2) . . ?
O8 Ti3 O10 149.2(2) . . ?
O9 Ti3 O10 76.40(19) . . ?
O7 Ti3 O10 76.23(19) . . ?
O8 Ti3 Cl3 105.49(19) . . ?
O9 Ti3 Cl3 105.54(17) . . ?
O7 Ti3 Cl3 105.97(17) . . ?
O10 Ti3 Cl3 105.26(17) . . ?
O8 Ti3 Ti2 132.80(16) . . ?
O9 Ti3 Ti2 40.15(14) . . ?
O7 Ti3 Ti2 111.90(15) . . ?
O10 Ti3 Ti2 37.05(13) . . ?
Cl3 Ti3 Ti2 103.74(7) . . ?
O8 Ti3 Ti4 128.99(17) . . ?
O9 Ti3 Ti4 108.95(15) . . ?
O7 Ti3 Ti4 40.56(14) . . ?
O10 Ti3 Ti4 35.68(13) . . ?
Cl3 Ti3 Ti4 109.22(7) . . ?
Ti2 Ti3 Ti4 72.05(4) . . ?
O5 Ti4 O6 97.0(2) . . ?
O5 Ti4 O10 106.6(2) . . ?
O6 Ti4 O10 148.2(2) . . ?
O5 Ti4 O7 171.8(2) . . ?
O6 Ti4 O7 82.1(2) . . ?
O10 Ti4 O7 71.52(19) . . ?
O5 Ti4 N2 83.4(2) . . ?
O6 Ti4 N2 84.3(2) . . ?
O10 Ti4 N2 77.7(2) . . ?
O7 Ti4 N2 88.4(2) . . ?
O5 Ti4 Cl4 96.62(18) . . ?
O6 Ti4 Cl4 103.32(18) . . ?
O10 Ti4 Cl4 95.00(17) . . ?
O7 Ti4 Cl4 91.50(16) . . ?
N2 Ti4 Cl4 172.29(16) . . ?
O5 Ti4 Ti3 141.73(15) . . ?
O6 Ti4 Ti3 115.69(17) . . ?
O10 Ti4 Ti3 35.85(14) . . ?
O7 Ti4 Ti3 35.68(12) . . ?
N2 Ti4 Ti3 80.80(16) . . ?
Cl4 Ti4 Ti3 94.69(7) . . ?
C1 O1 Ti1 149.9(4) . . ?
C12 O2 Ti1 135.5(4) . . ?
C23 O3 Ti2 131.9(4) . . ?
C23 O3 Ti1 125.0(4) . . ?
Ti2 O3 Ti1 102.62(19) . . ?
C34 O4 Ti2 160.7(5) . . ?
C45 O5 Ti4 153.1(4) . . ?
C56 O6 Ti4 137.2(5) . . ?
C67 O7 Ti3 132.5(4) . . ?
C67 O7 Ti4 123.0(4) . . ?
Ti3 O7 Ti4 103.8(2) . . ?
C78 O8 Ti3 160.5(5) . . ?
Ti3 O9 Ti1 140.3(3) . . ?
Ti3 O9 Ti2 102.4(2) . . ?
Ti1 O9 Ti2 109.2(2) . . ?
Ti2 O10 Ti4 145.6(3) . . ?
Ti2 O10 Ti3 102.8(2) . . ?
Ti4 O10 Ti3 108.5(2) . . ?
O1 C1 C6 120.7(6) . . ?
O1 C1 C2 117.3(6) . . ?
C6 C1 C2 122.0(7) . . ?
C3 C2 C1 117.9(6) . . ?
C3 C2 C88 122.3(6) . . ?
C1 C2 C88 119.8(6) . . ?
C2 C3 C4 122.5(7) . . ?
C2 C3 H3 118.7 . . ?
C4 C3 H3 118.7 . . ?
C5 C4 C3 116.9(7) . . ?
C5 C4 C7 122.2(7) . . ?
C3 C4 C7 120.9(7) . . ?
C4 C5 C6 123.4(7) . . ?
C4 C5 H5 118.3 . . ?
C6 C5 H5 118.3 . . ?
C5 C6 C1 116.8(7) . . ?
C5 C6 C11 119.3(6) . . ?
C1 C6 C11 123.8(7) . . ?
C10 C7 C8 110.7(8) . . ?
C10 C7 C4 112.9(7) . . ?
C8 C7 C4 109.5(7) . . ?
C10 C7 C9 105.4(8) . . ?
C8 C7 C9 108.2(9) . . ?
C4 C7 C9 109.9(8) . . ?
C7 C8 H8A 109.5 . . ?
C7 C8 H8B 109.5 . . ?
H8A C8 H8B 109.5 . . ?
C7 C8 H8C 109.5 . . ?
H8A C8 H8C 109.5 . . ?
H8B C8 H8C 109.5 . . ?
C7 C9 H9A 109.5 . . ?
C7 C9 H9B 109.5 . . ?
H9A C9 H9B 109.5 . . ?
C7 C9 H9C 109.5 . . ?
H9A C9 H9C 109.5 . . ?
H9B C9 H9C 109.5 . . ?
C7 C10 H10A 109.5 . . ?
C7 C10 H10B 109.5 . . ?
H10A C10 H10B 109.5 . . ?
C7 C10 H10C 109.5 . . ?
H10A C10 H10C 109.5 . . ?
H10B C10 H10C 109.5 . . ?
C6 C11 C13 112.8(7) . . ?
C6 C11 H11A 109.0 . . ?
C13 C11 H11A 109.0 . . ?
C6 C11 H11B 109.0 . . ?
C13 C11 H11B 109.0 . . ?
H11A C11 H11B 107.8 . . ?
C17 C12 O2 118.4(6) . . ?
C17 C12 C13 123.6(7) . . ?
O2 C12 C13 117.9(7) . . ?
C12 C13 C14 117.4(8) . . ?
C12 C13 C11 120.2(7) . . ?
C14 C13 C11 122.1(7) . . ?
C13 C14 C15 122.7(8) . . ?
C13 C14 H14 118.7 . . ?
C15 C14 H14 118.7 . . ?
C14 C15 C16 116.4(7) . . ?
C14 C15 C18 116.0(8) . . ?
C16 C15 C18 127.0(8) . . ?
C14 C15 C18X 129.3(12) . . ?
C16 C15 C18X 111.5(13) . . ?
C17 C16 C15 122.6(8) . . ?
C17 C16 H16 118.7 . . ?
C15 C16 H16 118.7 . . ?
C12 C17 C16 117.3(7) . . ?
C12 C17 C22 120.5(6) . . ?
C16 C17 C22 121.9(7) . . ?
C19 C18 C21 107.4(13) . . ?
C19 C18 C15 111.2(15) . . ?
C21 C18 C15 106.1(10) . . ?
C19 C18 C20 109.0(13) . . ?
C21 C18 C20 109.0(12) . . ?
C15 C18 C20 113.9(10) . . ?
C18 C19 H19A 109.5 . . ?
C18 C19 H19B 109.5 . . ?
H19A C19 H19B 109.5 . . ?
C18 C19 H19C 109.5 . . ?
H19A C19 H19C 109.5 . . ?
H19B C19 H19C 109.5 . . ?
C18 C20 H20A 109.5 . . ?
C18 C20 H20B 109.5 . . ?
H20A C20 H20B 109.5 . . ?
C18 C20 H20C 109.5 . . ?
H20A C20 H20C 109.5 . . ?
H20B C20 H20C 109.5 . . ?
C18 C21 H21A 109.5 . . ?
C18 C21 H21B 109.5 . . ?
H21A C21 H21B 109.5 . . ?
C18 C21 H21C 109.5 . . ?
H21A C21 H21C 109.5 . . ?
H21B C21 H21C 109.5 . . ?
C19X C18X C21X 110(2) . . ?
C19X C18X C20X 106(2) . . ?
C21X C18X C20X 108(2) . . ?
C19X C18X C15 102(3) . . ?
C21X C18X C15 122(2) . . ?
C20X C18X C15 106.6(19) . . ?
C18X C19X H19D 109.5 . . ?
C18X C19X H19E 109.5 . . ?
H19D C19X H19E 109.5 . . ?
C18X C19X H19F 109.5 . . ?
H19D C19X H19F 109.5 . . ?
H19E C19X H19F 109.5 . . ?
C18X C20X H20D 109.5 . . ?
C18X C20X H20E 109.5 . . ?
H20D C20X H20E 109.5 . . ?
C18X C20X H20F 109.5 . . ?
H20D C20X H20F 109.5 . . ?
H20E C20X H20F 109.5 . . ?
C18X C21X H21D 109.5 . . ?
C18X C21X H21E 109.5 . . ?
H21D C21X H21E 109.5 . . ?
C18X C21X H21F 109.5 . . ?
H21D C21X H21F 109.5 . . ?
H21E C21X H21F 109.5 . . ?
C24 C22 C17 115.7(6) . . ?
C24 C22 H22A 108.4 . . ?
C17 C22 H22A 108.4 . . ?
C24 C22 H22B 108.4 . . ?
C17 C22 H22B 108.4 . . ?
H22A C22 H22B 107.4 . . ?
C28 C23 O3 120.2(6) . . ?
C28 C23 C24 121.6(6) . . ?
O3 C23 C24 118.2(6) . . ?
C25 C24 C23 117.2(7) . . ?
C25 C24 C22 118.1(6) . . ?
C23 C24 C22 124.5(6) . . ?
C26 C25 C24 123.7(7) . . ?
C26 C25 H25 118.1 . . ?
C24 C25 H25 118.1 . . ?
C25 C26 C27 116.3(7) . . ?
C25 C26 C29 123.9(7) . . ?
C27 C26 C29 119.9(7) . . ?
C28 C27 C26 122.5(7) . . ?
C28 C27 H27 118.8 . . ?
C26 C27 H27 118.8 . . ?
C23 C28 C27 118.6(7) . . ?
C23 C28 C33 124.8(7) . . ?
C27 C28 C33 116.6(7) . . ?
C31 C29 C30 111.1(8) . . ?
C31 C29 C26 108.7(9) . . ?
C30 C29 C26 109.9(7) . . ?
C31 C29 C32 109.4(8) . . ?
C30 C29 C32 107.5(9) . . ?
C26 C29 C32 110.3(7) . . ?
C29 C30 H30A 109.5 . . ?
C29 C30 H30B 109.5 . . ?
H30A C30 H30B 109.5 . . ?
C29 C30 H30C 109.5 . . ?
H30A C30 H30C 109.5 . . ?
H30B C30 H30C 109.5 . . ?
C29 C31 H31A 109.5 . . ?
C29 C31 H31B 109.5 . . ?
H31A C31 H31B 109.5 . . ?
C29 C31 H31C 109.5 . . ?
H31A C31 H31C 109.5 . . ?
H31B C31 H31C 109.5 . . ?
C29 C32 H32A 109.5 . . ?
C29 C32 H32B 109.5 . . ?
H32A C32 H32B 109.5 . . ?
C29 C32 H32C 109.5 . . ?
H32A C32 H32C 109.5 . . ?
H32B C32 H32C 109.5 . . ?
C28 C33 C35 113.2(6) . . ?
C28 C33 H33A 108.9 . . ?
C35 C33 H33A 108.9 . . ?
C28 C33 H33B 108.9 . . ?
C35 C33 H33B 108.9 . . ?
H33A C33 H33B 107.8 . . ?
O4 C34 C35 119.3(6) . . ?
O4 C34 C39 120.0(7) . . ?
C35 C34 C39 120.6(7) . . ?
C36 C35 C34 118.7(7) . . ?
C36 C35 C33 123.3(8) . . ?
C34 C35 C33 118.0(7) . . ?
C35 C36 C37 122.0(9) . . ?
C35 C36 H36 119.0 . . ?
C37 C36 H36 119.0 . . ?
C38 C37 C36 117.5(8) . . ?
C38 C37 C40 120.1(9) . . ?
C36 C37 C40 122.3(9) . . ?
C37 C38 C39 122.7(8) . . ?
C37 C38 H38 118.6 . . ?
C39 C38 H38 118.6 . . ?
C38 C39 C34 118.3(8) . . ?
C38 C39 C44 120.4(7) . . ?
C34 C39 C44 121.3(7) . . ?
C42 C40 C43 108.8(10) . . ?
C42 C40 C37 109.9(11) . . ?
C43 C40 C37 111.0(9) . . ?
C42 C40 C41 107.2(12) . . ?
C43 C40 C41 110.4(12) . . ?
C37 C40 C41 109.4(9) . . ?
C40 C41 H41A 109.5 . . ?
C40 C41 H41B 109.5 . . ?
H41A C41 H41B 109.5 . . ?
C40 C41 H41C 109.5 . . ?
H41A C41 H41C 109.5 . . ?
H41B C41 H41C 109.5 . . ?
C40 C42 H42A 109.5 . . ?
C40 C42 H42B 109.5 . . ?
H42A C42 H42B 109.5 . . ?
C40 C42 H42C 109.5 . . ?
H42A C42 H42C 109.5 . . ?
H42B C42 H42C 109.5 . . ?
C40 C43 H43A 109.5 . . ?
C40 C43 H43B 109.5 . . ?
H43A C43 H43B 109.5 . . ?
C40 C43 H43C 109.5 . . ?
H43A C43 H43C 109.5 . . ?
H43B C43 H43C 109.5 . . ?
C39 C44 C46 112.9(7) . . ?
C39 C44 H44A 109.0 . . ?
C46 C44 H44A 109.0 . . ?
C39 C44 H44B 109.0 . . ?
C46 C44 H44B 109.0 . . ?
H44A C44 H44B 107.8 . . ?
O5 C45 C46 117.7(6) . . ?
O5 C45 C50 120.5(7) . . ?
C46 C45 C50 121.7(7) . . ?
C45 C46 C47 119.2(6) . . ?
C45 C46 C44 120.7(6) . . ?
C47 C46 C44 120.0(6) . . ?
C48 C47 C46 121.9(7) . . ?
C48 C47 H47 119.1 . . ?
C46 C47 H47 119.1 . . ?
C49 C48 C47 117.3(7) . . ?
C49 C48 C51 122.7(6) . . ?
C47 C48 C51 120.0(7) . . ?
C48 C49 C50 123.9(7) . . ?
C48 C49 H49 118.0 . . ?
C50 C49 H49 118.0 . . ?
C45 C50 C49 115.8(7) . . ?
C45 C50 C55 124.9(7) . . ?
C49 C50 C55 119.2(6) . . ?
C52 C51 C54 109.5(7) . . ?
C52 C51 C53 108.1(7) . . ?
C54 C51 C53 107.9(8) . . ?
C52 C51 C48 107.8(7) . . ?
C54 C51 C48 111.9(7) . . ?
C53 C51 C48 111.6(7) . . ?
C51 C52 H52A 109.5 . . ?
C51 C52 H52B 109.5 . . ?
H52A C52 H52B 109.5 . . ?
C51 C52 H52C 109.5 . . ?
H52A C52 H52C 109.5 . . ?
H52B C52 H52C 109.5 . . ?
C51 C53 H53A 109.5 . . ?
C51 C53 H53B 109.5 . . ?
H53A C53 H53B 109.5 . . ?
C51 C53 H53C 109.5 . . ?
H53A C53 H53C 109.5 . . ?
H53B C53 H53C 109.5 . . ?
C51 C54 H54A 109.5 . . ?
C51 C54 H54B 109.5 . . ?
H54A C54 H54B 109.5 . . ?
C51 C54 H54C 109.5 . . ?
H54A C54 H54C 109.5 . . ?
H54B C54 H54C 109.5 . . ?
C50 C55 C57 116.3(7) . . ?
C50 C55 H55A 108.2 . . ?
C57 C55 H55A 108.2 . . ?
C50 C55 H55B 108.2 . . ?
C57 C55 H55B 108.2 . . ?
H55A C55 H55B 107.4 . . ?
O6 C56 C61 119.2(6) . . ?
O6 C56 C57 118.8(6) . . ?
C61 C56 C57 122.0(7) . . ?
C58 C57 C56 117.3(7) . . ?
C58 C57 C55 124.4(7) . . ?
C56 C57 C55 118.3(7) . . ?
C57 C58 C59 123.3(7) . . ?
C57 C58 H58 118.4 . . ?
C59 C58 H58 118.4 . . ?
C58 C59 C60 117.5(6) . . ?
C58 C59 C62 122.7(6) . . ?
C60 C59 C62 119.7(6) . . ?
C61 C60 C59 121.6(7) . . ?
C61 C60 H60 119.2 . . ?
C59 C60 H60 119.2 . . ?
C56 C61 C60 118.2(6) . . ?
C56 C61 C66 119.9(6) . . ?
C60 C61 C66 121.8(6) . . ?
C65 C62 C63 109.5(7) . . ?
C65 C62 C59 111.9(6) . . ?
C63 C62 C59 112.1(6) . . ?
C65 C62 C64 109.2(7) . . ?
C63 C62 C64 107.9(7) . . ?
C59 C62 C64 106.0(6) . . ?
C62 C63 H63A 109.5 . . ?
C62 C63 H63B 109.5 . . ?
H63A C63 H63B 109.5 . . ?
C62 C63 H63C 109.5 . . ?
H63A C63 H63C 109.5 . . ?
H63B C63 H63C 109.5 . . ?
C62 C64 H64A 109.5 . . ?
C62 C64 H64B 109.5 . . ?
H64A C64 H64B 109.5 . . ?
C62 C64 H64C 109.5 . . ?
H64A C64 H64C 109.5 . . ?
H64B C64 H64C 109.5 . . ?
C62 C65 H65A 109.5 . . ?
C62 C65 H65B 109.5 . . ?
H65A C65 H65B 109.5 . . ?
C62 C65 H65C 109.5 . . ?
H65A C65 H65C 109.5 . . ?
H65B C65 H65C 109.5 . . ?
C68 C66 C61 114.6(6) . . ?
C68 C66 H66A 108.6 . . ?
C61 C66 H66A 108.6 . . ?
C68 C66 H66B 108.6 . . ?
C61 C66 H66B 108.6 . . ?
H66A C66 H66B 107.6 . . ?
O7 C67 C72 121.0(6) . . ?
O7 C67 C68 119.0(6) . . ?
C72 C67 C68 119.9(6) . . ?
C69 C68 C67 117.9(7) . . ?
C69 C68 C66 120.1(6) . . ?
C67 C68 C66 122.1(6) . . ?
C70 C69 C68 123.5(7) . . ?
C70 C69 H69 118.3 . . ?
C68 C69 H69 118.3 . . ?
C69 C70 C71 117.0(7) . . ?
C69 C70 C73 124.1(7) . . ?
C71 C70 C73 118.9(7) . . ?
C72 C71 C70 122.5(8) . . ?
C72 C71 H71 118.7 . . ?
C70 C71 H71 118.7 . . ?
C71 C72 C67 119.1(7) . . ?
C71 C72 C77 118.5(7) . . ?
C67 C72 C77 122.4(6) . . ?
C74X C73 C76X 126(3) . . ?
C74 C73 C75 114.6(11) . . ?
C74X C73 C70 119.2(13) . . ?
C74 C73 C70 111.6(8) . . ?
C76X C73 C70 112(3) . . ?
C75 C73 C70 111.8(10) . . ?
C74 C73 C76 106.3(10) . . ?
C75 C73 C76 103.0(10) . . ?
C70 C73 C76 108.9(8) . . ?
C74X C73 C75X 97.3(17) . . ?
C76X C73 C75X 96.4(19) . . ?
C70 C73 C75X 93.2(13) . . ?
C73 C74 H74A 109.5 . . ?
C73 C74 H74B 109.5 . . ?
H74A C74 H74B 109.5 . . ?
C73 C74 H74C 109.5 . . ?
H74A C74 H74C 109.5 . . ?
H74B C74 H74C 109.5 . . ?
C73 C75 H75A 109.5 . . ?
C73 C75 H75B 109.5 . . ?
H75A C75 H75B 109.5 . . ?
C73 C75 H75C 109.5 . . ?
H75A C75 H75C 109.5 . . ?
H75B C75 H75C 109.5 . . ?
C73 C76 H76A 109.5 . . ?
C73 C76 H76B 109.5 . . ?
H76A C76 H76B 109.5 . . ?
C73 C76 H76C 109.5 . . ?
H76A C76 H76C 109.5 . . ?
H76B C76 H76C 109.5 . . ?
C73 C74X H74D 109.5 . . ?
C73 C74X H74E 109.5 . . ?
H74D C74X H74E 109.5 . . ?
C73 C74X H74F 109.5 . . ?
H74D C74X H74F 109.5 . . ?
H74E C74X H74F 109.5 . . ?
C73 C75X H75D 109.5 . . ?
C73 C75X H75E 109.5 . . ?
H75D C75X H75E 109.5 . . ?
C73 C75X H75F 109.5 . . ?
H75D C75X H75F 109.5 . . ?
H75E C75X H75F 109.5 . . ?
C73 C76X H76D 109.5 . . ?
C73 C76X H76E 109.5 . . ?
H76D C76X H76E 109.5 . . ?
C73 C76X H76F 109.5 . . ?
H76D C76X H76F 109.5 . . ?
H76E C76X H76F 109.5 . . ?
C79 C77 C72 112.1(6) . . ?
C79 C77 H77A 109.2 . . ?
C72 C77 H77A 109.2 . . ?
C79 C77 H77B 109.2 . . ?
C72 C77 H77B 109.2 . . ?
H77A C77 H77B 107.9 . . ?
O8 C78 C83 120.0(7) . . ?
O8 C78 C79 119.6(7) . . ?
C83 C78 C79 120.4(7) . . ?
C80 C79 C78 118.8(7) . . ?
C80 C79 C77 121.9(7) . . ?
C78 C79 C77 119.3(7) . . ?
C79 C80 C81 122.3(8) . . ?
C79 C80 H80 118.8 . . ?
C81 C80 H80 118.8 . . ?
C82 C81 C80 117.7(8) . . ?
C82 C81 C84 122.9(8) . . ?
C80 C81 C84 119.4(8) . . ?
C81 C82 C83 122.6(7) . . ?
C81 C82 H82 118.7 . . ?
C83 C82 H82 118.7 . . ?
C82 C83 C78 118.1(7) . . ?
C82 C83 C88 121.4(7) . . ?
C78 C83 C88 120.5(7) . . ?
C85X C84 C87X 116(2) . . ?
C85X C84 C81 113.2(15) . . ?
C87X C84 C81 118(3) . . ?
C86 C84 C81 116.8(14) . . ?
C86 C84 C87 109.9(13) . . ?
C81 C84 C87 110.8(13) . . ?
C86 C84 C85 108.9(14) . . ?
C81 C84 C85 105.5(10) . . ?
C87 C84 C85 104.0(15) . . ?
C85X C84 C86X 101.3(19) . . ?
C87X C84 C86X 105(2) . . ?
C81 C84 C86X 99.5(15) . . ?
C84 C85 H85A 109.5 . . ?
C84 C85 H85B 109.5 . . ?
H85A C85 H85B 109.5 . . ?
C84 C85 H85C 109.5 . . ?
H85A C85 H85C 109.5 . . ?
H85B C85 H85C 109.5 . . ?
C84 C86 H86A 109.5 . . ?
C84 C86 H86B 109.5 . . ?
H86A C86 H86B 109.5 . . ?
C84 C86 H86C 109.5 . . ?
H86A C86 H86C 109.5 . . ?
H86B C86 H86C 109.5 . . ?
C84 C87 H87A 109.5 . . ?
C84 C87 H87B 109.5 . . ?
H87A C87 H87B 109.5 . . ?
C84 C87 H87C 109.5 . . ?
H87A C87 H87C 109.5 . . ?
H87B C87 H87C 109.5 . . ?
C84 C85X H85D 109.5 . . ?
C84 C85X H85E 109.5 . . ?
H85D C85X H85E 109.5 . . ?
C84 C85X H85F 109.5 . . ?
H85D C85X H85F 109.5 . . ?
H85E C85X H85F 109.5 . . ?
C84 C86X H86D 109.5 . . ?
C84 C86X H86E 109.5 . . ?
H86D C86X H86E 109.5 . . ?
C84 C86X H86F 109.5 . . ?
H86D C86X H86F 109.5 . . ?
H86E C86X H86F 109.5 . . ?
C84 C87X H87D 109.5 . . ?
C84 C87X H87E 109.5 . . ?
H87D C87X H87E 109.5 . . ?
C84 C87X H87F 109.5 . . ?
H87D C87X H87F 109.5 . . ?
H87E C87X H87F 109.5 . . ?
C2 C88 C83 113.1(6) . . ?
C2 C88 H88A 109.0 . . ?
C83 C88 H88A 109.0 . . ?
C2 C88 H88B 109.0 . . ?
C83 C88 H88B 109.0 . . ?
H88A C88 H88B 107.8 . . ?
C89 N1 Ti1 163.4(8) . . ?
N1 C89 C90 174.3(15) . . ?
C89 C90 H90A 109.5 . . ?
C89 C90 H90B 109.5 . . ?
H90A C90 H90B 109.5 . . ?
C89 C90 H90C 109.5 . . ?
H90A C90 H90C 109.5 . . ?
H90B C90 H90C 109.5 . . ?
C91 N2 Ti4 170.6(7) . . ?
N2 C91 C92 176.0(13) . . ?
C91 C92 H92A 109.5 . . ?
C91 C92 H92B 109.5 . . ?
H92A C92 H92B 109.5 . . ?
C91 C92 H92C 109.5 . . ?
H92A C92 H92C 109.5 . . ?
H92B C92 H92C 109.5 . . ?
N3 C93 C94 169.9(19) . . ?
C93 C94 H94A 109.5 . . ?
C93 C94 H94B 109.5 . . ?
H94A C94 H94B 109.5 . . ?
C93 C94 H94C 109.5 . . ?
H94A C94 H94C 109.5 . . ?
H94B C94 H94C 109.5 . . ?
N4 C95 C96 178(4) . . ?
C95 C96 H96A 109.5 . . ?
C95 C96 H96B 109.5 . . ?
H96A C96 H96B 109.5 . . ?
C95 C96 H96C 109.5 . . ?
H96A C96 H96C 109.5 . . ?
H96B C96 H96C 109.5 . . ?

loop_
_geom_bond_atom_site_label_1
_geom_bond_atom_site_label_2
_geom_bond_distance
_geom_bond_site_symmetry_2
_geom_bond_publ_flag
Ti1 O1 1.786(5) . ?
Ti1 O2 1.806(4) . ?
Ti1 O9 1.976(5) . ?
Ti1 N1 2.197(7) . ?
Ti1 O3 2.202(5) . ?
Ti1 Cl1 2.303(2) . ?
Ti1 Ti2 3.2333(17) . ?
Ti2 O4 1.782(5) . ?
Ti2 O10 1.864(5) . ?
Ti2 O3 1.934(5) . ?
Ti2 O9 1.992(5) . ?
Ti2 Cl2 2.238(2) . ?
Ti2 Ti3 3.0174(16) . ?
Ti3 O8 1.775(5) . ?
Ti3 O9 1.880(4) . ?
Ti3 O7 1.940(5) . ?
Ti3 O10 1.995(5) . ?
Ti3 Cl3 2.226(2) . ?
Ti3 Ti4 3.2308(17) . ?
Ti4 O5 1.796(5) . ?
Ti4 O6 1.808(5) . ?
Ti4 O10 1.987(5) . ?
Ti4 O7 2.163(5) . ?
Ti4 N2 2.243(7) . ?
Ti4 Cl4 2.291(2) . ?
O1 C1 1.388(9) . ?
O2 C12 1.375(8) . ?
O3 C23 1.398(8) . ?
O4 C34 1.342(9) . ?
O5 C45 1.370(9) . ?
O6 C56 1.360(8) . ?
O7 C67 1.388(8) . ?
O8 C78 1.339(9) . ?
C1 C6 1.397(10) . ?
C1 C2 1.399(10) . ?
C2 C3 1.369(10) . ?
C2 C88 1.513(9) . ?
C3 C4 1.405(10) . ?
C3 H3 0.9500 . ?
C4 C5 1.380(11) . ?
C4 C7 1.527(11) . ?
C5 C6 1.387(11) . ?
C5 H5 0.9500 . ?
C6 C11 1.511(11) . ?
C7 C10 1.500(10) . ?
C7 C8 1.506(12) . ?
C7 C9 1.582(14) . ?
C8 H8A 0.9800 . ?
C8 H8B 0.9800 . ?
C8 H8C 0.9800 . ?
C9 H9A 0.9800 . ?
C9 H9B 0.9800 . ?
C9 H9C 0.9800 . ?
C10 H10A 0.9800 . ?
C10 H10B 0.9800 . ?
C10 H10C 0.9800 . ?
C11 C13 1.527(11) . ?
C11 H11A 0.9900 . ?
C11 H11B 0.9900 . ?
C12 C17 1.374(11) . ?
C12 C13 1.380(10) . ?
C13 C14 1.387(11) . ?
C14 C15 1.400(13) . ?
C14 H14 0.9500 . ?
C15 C16 1.406(12) . ?
C15 C18 1.536(13) . ?
C15 C18X 1.62(2) . ?
C16 C17 1.393(10) . ?
C16 H16 0.9500 . ?
C17 C22 1.522(10) . ?
C18 C19 1.523(12) . ?
C18 C21 1.524(13) . ?
C18 C20 1.544(13) . ?
C19 H19A 0.9800 . ?
C19 H19B 0.9800 . ?
C19 H19C 0.9800 . ?
C20 H20A 0.9800 . ?
C20 H20B 0.9800 . ?
C20 H20C 0.9800 . ?
C21 H21A 0.9800 . ?
C21 H21B 0.9800 . ?
C21 H21C 0.9800 . ?
C18X C19X 1.517(17) . ?
C18X C21X 1.526(17) . ?
C18X C20X 1.558(18) . ?
C19X H19D 0.9800 . ?
C19X H19E 0.9800 . ?
C19X H19F 0.9800 . ?
C20X H20D 0.9800 . ?
C20X H20E 0.9800 . ?
C20X H20F 0.9800 . ?
C21X H21D 0.9800 . ?
C21X H21E 0.9800 . ?
C21X H21F 0.9800 . ?
C22 C24 1.504(10) . ?
C22 H22A 0.9900 . ?
C22 H22B 0.9900 . ?
C23 C28 1.378(10) . ?
C23 C24 1.406(9) . ?
C24 C25 1.391(10) . ?
C25 C26 1.383(11) . ?
C25 H25 0.9500 . ?
C26 C27 1.407(11) . ?
C26 C29 1.552(11) . ?
C27 C28 1.389(10) . ?
C27 H27 0.9500 . ?
C28 C33 1.514(10) . ?
C29 C31 1.516(16) . ?
C29 C30 1.542(14) . ?
C29 C32 1.555(14) . ?
C30 H30A 0.9800 . ?
C30 H30B 0.9800 . ?
C30 H30C 0.9800 . ?
C31 H31A 0.9800 . ?
C31 H31B 0.9800 . ?
C31 H31C 0.9800 . ?
C32 H32A 0.9800 . ?
C32 H32B 0.9800 . ?
C32 H32C 0.9800 . ?
C33 C35 1.519(10) . ?
C33 H33A 0.9900 . ?
C33 H33B 0.9900 . ?
C34 C35 1.394(11) . ?
C34 C39 1.406(10) . ?
C35 C36 1.372(11) . ?
C36 C37 1.410(14) . ?
C36 H36 0.9500 . ?
C37 C38 1.369(14) . ?
C37 C40 1.569(15) . ?
C38 C39 1.383(11) . ?
C38 H38 0.9500 . ?
C39 C44 1.508(12) . ?
C40 C42 1.501(16) . ?
C40 C43 1.523(14) . ?
C40 C41 1.581(16) . ?
C41 H41A 0.9800 . ?
C41 H41B 0.9800 . ?
C41 H41C 0.9800 . ?
C42 H42A 0.9800 . ?
C42 H42B 0.9800 . ?
C42 H42C 0.9800 . ?
C43 H43A 0.9800 . ?
C43 H43B 0.9800 . ?
C43 H43C 0.9800 . ?
C44 C46 1.510(9) . ?
C44 H44A 0.9900 . ?
C44 H44B 0.9900 . ?
C45 C46 1.386(10) . ?
C45 C50 1.407(9) . ?
C46 C47 1.395(10) . ?
C47 C48 1.387(10) . ?
C47 H47 0.9500 . ?
C48 C49 1.379(12) . ?
C48 C51 1.541(11) . ?
C49 C50 1.418(11) . ?
C49 H49 0.9500 . ?
C50 C55 1.500(11) . ?
C51 C52 1.513(12) . ?
C51 C54 1.514(14) . ?
C51 C53 1.520(10) . ?
C52 H52A 0.9800 . ?
C52 H52B 0.9800 . ?
C52 H52C 0.9800 . ?
C53 H53A 0.9800 . ?
C53 H53B 0.9800 . ?
C53 H53C 0.9800 . ?
C54 H54A 0.9800 . ?
C54 H54B 0.9800 . ?
C54 H54C 0.9800 . ?
C55 C57 1.519(10) . ?
C55 H55A 0.9900 . ?
C55 H55B 0.9900 . ?
C56 C61 1.386(10) . ?
C56 C57 1.403(10) . ?
C57 C58 1.377(10) . ?
C58 C59 1.381(10) . ?
C58 H58 0.9500 . ?
C59 C60 1.401(10) . ?
C59 C62 1.544(10) . ?
C60 C61 1.389(10) . ?
C60 H60 0.9500 . ?
C61 C66 1.516(9) . ?
C62 C65 1.519(12) . ?
C62 C63 1.536(11) . ?
C62 C64 1.566(11) . ?
C63 H63A 0.9800 . ?
C63 H63B 0.9800 . ?
C63 H63C 0.9800 . ?
C64 H64A 0.9800 . ?
C64 H64B 0.9800 . ?
C64 H64C 0.9800 . ?
C65 H65A 0.9800 . ?
C65 H65B 0.9800 . ?
C65 H65C 0.9800 . ?
C66 C68 1.503(11) . ?
C66 H66A 0.9900 . ?
C66 H66B 0.9900 . ?
C67 C72 1.388(11) . ?
C67 C68 1.418(10) . ?
C68 C69 1.389(9) . ?
C69 C70 1.367(12) . ?
C69 H69 0.9500 . ?
C70 C71 1.396(10) . ?
C70 C73 1.548(11) . ?
C71 C72 1.382(10) . ?
C71 H71 0.9500 . ?
C72 C77 1.528(9) . ?
C73 C74X 1.44(2) . ?
C73 C74 1.454(14) . ?
C73 C76X 1.47(2) . ?
C73 C75 1.531(16) . ?
C73 C76 1.581(15) . ?
C73 C75X 1.70(3) . ?
C74 H74A 0.9800 . ?
C74 H74B 0.9800 . ?
C74 H74C 0.9800 . ?
C75 H75A 0.9800 . ?
C75 H75B 0.9800 . ?
C75 H75C 0.9800 . ?
C76 H76A 0.9800 . ?
C76 H76B 0.9800 . ?
C76 H76C 0.9800 . ?
C74X H74D 0.9800 . ?
C74X H74E 0.9800 . ?
C74X H74F 0.9800 . ?
C75X H75D 0.9800 . ?
C75X H75E 0.9800 . ?
C75X H75F 0.9800 . ?
C76X H76D 0.9800 . ?
C76X H76E 0.9800 . ?
C76X H76F 0.9800 . ?
C77 C79 1.512(10) . ?
C77 H77A 0.9900 . ?
C77 H77B 0.9900 . ?
C78 C83 1.404(10) . ?
C78 C79 1.415(11) . ?
C79 C80 1.361(12) . ?
C80 C81 1.407(12) . ?
C80 H80 0.9500 . ?
C81 C82 1.377(12) . ?
C81 C84 1.527(13) . ?
C82 C83 1.392(11) . ?
C82 H82 0.9500 . ?
C83 C88 1.522(11) . ?
C84 C85X 1.51(2) . ?
C84 C87X 1.51(2) . ?
C84 C86 1.51(2) . ?
C84 C87 1.546(16) . ?
C84 C85 1.584(18) . ?
C84 C86X 1.63(3) . ?
C85 H85A 0.9800 . ?
C85 H85B 0.9800 . ?
C85 H85C 0.9800 . ?
C86 H86A 0.9800 . ?
C86 H86B 0.9800 . ?
C86 H86C 0.9800 . ?
C87 H87A 0.9800 . ?
C87 H87B 0.9800 . ?
C87 H87C 0.9800 . ?
C85X H85D 0.9800 . ?
C85X H85E 0.9800 . ?
C85X H85F 0.9800 . ?
C86X H86D 0.9800 . ?
C86X H86E 0.9800 . ?
C86X H86F 0.9800 . ?
C87X H87D 0.9800 . ?
C87X H87E 0.9800 . ?
C87X H87F 0.9800 . ?
C88 H88A 0.9900 . ?
C88 H88B 0.9900 . ?
N1 C89 1.215(14) . ?
C89 C90 1.484(19) . ?
C90 H90A 0.9800 . ?
C90 H90B 0.9800 . ?
C90 H90C 0.9800 . ?
N2 C91 1.119(11) . ?
C91 C92 1.439(16) . ?
C92 H92A 0.9800 . ?
C92 H92B 0.9800 . ?
C92 H92C 0.9800 . ?
N3 C93 1.10(2) . ?
C93 C94 1.48(3) . ?
C94 H94A 0.9800 . ?
C94 H94B 0.9800 . ?
C94 H94C 0.9800 . ?
N4 C95 1.07(3) . ?
C95 C96 1.48(3) . ?
C96 H96A 0.9800 . ?
C96 H96B 0.9800 . ?
C96 H96C 0.9800 . ?

loop_
_geom_torsion_atom_site_label_1
_geom_torsion_atom_site_label_2
_geom_torsion_atom_site_label_3
_geom_torsion_atom_site_label_4
_geom_torsion
_geom_torsion_site_symmetry_1
_geom_torsion_site_symmetry_2
_geom_torsion_site_symmetry_3
_geom_torsion_site_symmetry_4
_geom_torsion_publ_flag
O2 Ti1 O1 C1 -42.1(10) . . . . ?
O9 Ti1 O1 C1 118.9(10) . . . . ?
N1 Ti1 O1 C1 42.9(10) . . . . ?
Cl1 Ti1 O1 C1 -145.8(10) . . . . ?
Ti2 Ti1 O1 C1 117.7(9) . . . . ?
O1 Ti1 O2 C12 64.7(6) . . . . ?
O9 Ti1 O2 C12 -79.5(7) . . . . ?
N1 Ti1 O2 C12 -20.8(6) . . . . ?
O3 Ti1 O2 C12 -111.0(6) . . . . ?
Cl1 Ti1 O2 C12 162.3(6) . . . . ?
Ti2 Ti1 O2 C12 -101.9(6) . . . . ?
O10 Ti2 O4 C34 68.2(13) . . . . ?
O3 Ti2 O4 C34 -72.6(13) . . . . ?
O9 Ti2 O4 C34 -2.2(15) . . . . ?
Cl2 Ti2 O4 C34 177.8(12) . . . . ?
Ti3 Ti2 O4 C34 54.5(13) . . . . ?
Ti1 Ti2 O4 C34 -48.4(13) . . . . ?
O6 Ti4 O5 C45 -36.3(11) . . . . ?
O10 Ti4 O5 C45 122.1(11) . . . . ?
N2 Ti4 O5 C45 47.1(11) . . . . ?
Cl4 Ti4 O5 C45 -140.7(11) . . . . ?
Ti3 Ti4 O5 C45 113.1(10) . . . . ?
O5 Ti4 O6 C56 64.4(7) . . . . ?
O10 Ti4 O6 C56 -73.6(8) . . . . ?
O7 Ti4 O6 C56 -107.4(7) . . . . ?
N2 Ti4 O6 C56 -18.2(7) . . . . ?
Cl4 Ti4 O6 C56 162.9(6) . . . . ?
Ti3 Ti4 O6 C56 -95.1(7) . . . . ?
O9 Ti3 O8 C78 76.7(13) . . . . ?
O7 Ti3 O8 C78 -67.4(13) . . . . ?
O10 Ti3 O8 C78 3.2(15) . . . . ?
Cl3 Ti3 O8 C78 -175.3(13) . . . . ?
Ti2 Ti3 O8 C78 58.3(13) . . . . ?
Ti4 Ti3 O8 C78 -43.7(14) . . . . ?
O8 Ti3 O9 Ti1 -16.9(5) . . . . ?
O7 Ti3 O9 Ti1 88.8(5) . . . . ?
O10 Ti3 O9 Ti1 132.8(4) . . . . ?
Cl3 Ti3 O9 Ti1 -124.8(4) . . . . ?
Ti2 Ti3 O9 Ti1 142.2(6) . . . . ?
Ti4 Ti3 O9 Ti1 118.0(4) . . . . ?
O8 Ti3 O9 Ti2 -159.0(2) . . . . ?
O7 Ti3 O9 Ti2 -53.4(4) . . . . ?
O10 Ti3 O9 Ti2 -9.3(2) . . . . ?
Cl3 Ti3 O9 Ti2 93.0(2) . . . . ?
Ti4 Ti3 O9 Ti2 -24.1(2) . . . . ?
O4 Ti2 O10 Ti4 -9.5(6) . . . . ?
O3 Ti2 O10 Ti4 95.0(6) . . . . ?
O9 Ti2 O10 Ti4 145.7(6) . . . . ?
Cl2 Ti2 O10 Ti4 -114.4(5) . . . . ?
Ti3 Ti2 O10 Ti4 155.1(7) . . . . ?
Ti1 Ti2 O10 Ti4 125.8(5) . . . . ?
O4 Ti2 O10 Ti3 -164.6(2) . . . . ?
O3 Ti2 O10 Ti3 -60.1(4) . . . . ?
O9 Ti2 O10 Ti3 -9.4(2) . . . . ?
Cl2 Ti2 O10 Ti3 90.5(2) . . . . ?
Ti1 Ti2 O10 Ti3 -29.3(2) . . . . ?
Ti1 O1 C1 C6 50.8(14) . . . . ?
Ti1 O1 C1 C2 -130.5(8) . . . . ?
O1 C1 C2 C3 175.0(7) . . . . ?
C6 C1 C2 C3 -6.3(12) . . . . ?
O1 C1 C2 C88 -4.7(11) . . . . ?
C6 C1 C2 C88 174.0(7) . . . . ?
C1 C2 C3 C4 0.8(12) . . . . ?
C88 C2 C3 C4 -179.5(7) . . . . ?
C2 C3 C4 C5 3.8(12) . . . . ?
C2 C3 C4 C7 -177.9(8) . . . . ?
C3 C4 C5 C6 -3.2(12) . . . . ?
C7 C4 C5 C6 178.4(8) . . . . ?
C4 C5 C6 C1 -1.8(12) . . . . ?
C4 C5 C6 C11 177.2(8) . . . . ?
O1 C1 C6 C5 -174.6(7) . . . . ?
C2 C1 C6 C5 6.8(12) . . . . ?
O1 C1 C6 C11 6.4(12) . . . . ?
C2 C1 C6 C11 -172.3(7) . . . . ?
C5 C4 C7 C10 -18.6(12) . . . . ?
C3 C4 C7 C10 163.1(8) . . . . ?
C5 C4 C7 C8 105.2(10) . . . . ?
C3 C4 C7 C8 -73.0(11) . . . . ?
C5 C4 C7 C9 -136.0(9) . . . . ?
C3 C4 C7 C9 45.7(11) . . . . ?
C5 C6 C11 C13 91.2(9) . . . . ?
C1 C6 C11 C13 -89.8(9) . . . . ?
Ti1 O2 C12 C17 90.4(7) . . . . ?
Ti1 O2 C12 C13 -86.7(9) . . . . ?
C17 C12 C13 C14 0.2(12) . . . . ?
O2 C12 C13 C14 177.1(7) . . . . ?
C17 C12 C13 C11 -174.5(7) . . . . ?
O2 C12 C13 C11 2.5(11) . . . . ?
C6 C11 C13 C12 93.6(9) . . . . ?
C6 C11 C13 C14 -80.8(10) . . . . ?
C12 C13 C14 C15 -1.4(13) . . . . ?
C11 C13 C14 C15 173.1(8) . . . . ?
C13 C14 C15 C16 1.4(14) . . . . ?
C13 C14 C15 C18 173.7(9) . . . . ?
C13 C14 C15 C18X -158.0(15) . . . . ?
C14 C15 C16 C17 -0.2(13) . . . . ?
C18 C15 C16 C17 -171.5(9) . . . . ?
C18X C15 C16 C17 162.8(12) . . . . ?
O2 C12 C17 C16 -176.0(6) . . . . ?
C13 C12 C17 C16 0.9(11) . . . . ?
O2 C12 C17 C22 -1.9(10) . . . . ?
C13 C12 C17 C22 175.1(7) . . . . ?
C15 C16 C17 C12 -0.9(12) . . . . ?
C15 C16 C17 C22 -175.0(8) . . . . ?
C14 C15 C18 C19 43.8(16) . . . . ?
C16 C15 C18 C19 -144.8(13) . . . . ?
C14 C15 C18 C21 160.3(11) . . . . ?
C16 C15 C18 C21 -28.4(15) . . . . ?
C14 C15 C18 C20 -79.9(13) . . . . ?
C16 C15 C18 C20 91.5(15) . . . . ?
C14 C15 C18X C19X -19(3) . . . . ?
C16 C15 C18X C19X -179(2) . . . . ?
C14 C15 C18X C21X 105(3) . . . . ?
C16 C15 C18X C21X -55(3) . . . . ?
C14 C15 C18X C20X -130(2) . . . . ?
C16 C15 C18X C20X 70(2) . . . . ?
C12 C17 C22 C24 52.7(9) . . . . ?
C16 C17 C22 C24 -133.4(7) . . . . ?
Ti2 O3 C23 C28 63.1(9) . . . . ?
Ti1 O3 C23 C28 -106.9(6) . . . . ?
Ti2 O3 C23 C24 -118.5(6) . . . . ?
Ti1 O3 C23 C24 71.5(8) . . . . ?
C28 C23 C24 C25 -0.5(11) . . . . ?
O3 C23 C24 C25 -178.9(6) . . . . ?
C28 C23 C24 C22 -176.8(7) . . . . ?
O3 C23 C24 C22 4.8(10) . . . . ?
C17 C22 C24 C25 82.1(8) . . . . ?
C17 C22 C24 C23 -101.6(8) . . . . ?
C23 C24 C25 C26 -1.2(11) . . . . ?
C22 C24 C25 C26 175.3(7) . . . . ?
C24 C25 C26 C27 1.7(12) . . . . ?
C24 C25 C26 C29 -177.8(8) . . . . ?
C25 C26 C27 C28 -0.4(13) . . . . ?
C29 C26 C27 C28 179.0(8) . . . . ?
O3 C23 C28 C27 180.0(7) . . . . ?
C24 C23 C28 C27 1.6(11) . . . . ?
O3 C23 C28 C33 -0.9(11) . . . . ?
C24 C23 C28 C33 -179.2(7) . . . . ?
C26 C27 C28 C23 -1.2(12) . . . . ?
C26 C27 C28 C33 179.6(8) . . . . ?
C25 C26 C29 C31 -114.8(10) . . . . ?
C27 C26 C29 C31 65.8(10) . . . . ?
C25 C26 C29 C30 123.5(9) . . . . ?
C27 C26 C29 C30 -56.0(12) . . . . ?
C25 C26 C29 C32 5.2(13) . . . . ?
C27 C26 C29 C32 -174.2(9) . . . . ?
C23 C28 C33 C35 -103.7(9) . . . . ?
C27 C28 C33 C35 75.5(9) . . . . ?
Ti2 O4 C34 C35 44.4(16) . . . . ?
Ti2 O4 C34 C39 -135.8(11) . . . . ?
O4 C34 C35 C36 176.8(7) . . . . ?
C39 C34 C35 C36 -2.9(11) . . . . ?
O4 C34 C35 C33 -3.5(10) . . . . ?
C39 C34 C35 C33 176.7(7) . . . . ?
C28 C33 C35 C36 -105.1(9) . . . . ?
C28 C33 C35 C34 75.3(9) . . . . ?
C34 C35 C36 C37 -0.2(14) . . . . ?
C33 C35 C36 C37 -179.9(9) . . . . ?
C35 C36 C37 C38 3.8(16) . . . . ?
C35 C36 C37 C40 -171.1(10) . . . . ?
C36 C37 C38 C39 -4.4(15) . . . . ?
C40 C37 C38 C39 170.7(9) . . . . ?
C37 C38 C39 C34 1.4(13) . . . . ?
C37 C38 C39 C44 -177.7(9) . . . . ?
O4 C34 C39 C38 -177.3(7) . . . . ?
C35 C34 C39 C38 2.4(11) . . . . ?
O4 C34 C39 C44 1.8(10) . . . . ?
C35 C34 C39 C44 -178.4(7) . . . . ?
C38 C37 C40 C42 146.1(11) . . . . ?
C36 C37 C40 C42 -39.1(15) . . . . ?
C38 C37 C40 C43 25.7(16) . . . . ?
C36 C37 C40 C43 -159.5(11) . . . . ?
C38 C37 C40 C41 -96.5(14) . . . . ?
C36 C37 C40 C41 78.4(16) . . . . ?
C38 C39 C44 C46 -54.4(9) . . . . ?
C34 C39 C44 C46 126.5(7) . . . . ?
Ti4 O5 C45 C46 -135.8(9) . . . . ?
Ti4 O5 C45 C50 47.8(15) . . . . ?
O5 C45 C46 C47 -178.9(7) . . . . ?
C50 C45 C46 C47 -2.5(12) . . . . ?
O5 C45 C46 C44 0.8(11) . . . . ?
C50 C45 C46 C44 177.1(7) . . . . ?
C39 C44 C46 C45 -69.5(9) . . . . ?
C39 C44 C46 C47 110.1(8) . . . . ?
C45 C46 C47 C48 0.0(12) . . . . ?
C44 C46 C47 C48 -179.7(7) . . . . ?
C46 C47 C48 C49 1.2(12) . . . . ?
C46 C47 C48 C51 178.5(7) . . . . ?
C47 C48 C49 C50 0.0(12) . . . . ?
C51 C48 C49 C50 -177.2(8) . . . . ?
O5 C45 C50 C49 179.8(7) . . . . ?
C46 C45 C50 C49 3.5(11) . . . . ?
O5 C45 C50 C55 0.5(12) . . . . ?
C46 C45 C50 C55 -175.7(7) . . . . ?
C48 C49 C50 C45 -2.3(12) . . . . ?
C48 C49 C50 C55 177.0(8) . . . . ?
C49 C48 C51 C52 99.4(9) . . . . ?
C47 C48 C51 C52 -77.8(10) . . . . ?
C49 C48 C51 C54 -140.2(8) . . . . ?
C47 C48 C51 C54 42.7(10) . . . . ?
C49 C48 C51 C53 -19.2(12) . . . . ?
C47 C48 C51 C53 163.7(8) . . . . ?
C45 C50 C55 C57 -83.6(10) . . . . ?
C49 C50 C55 C57 97.2(8) . . . . ?
Ti4 O6 C56 C61 91.5(8) . . . . ?
Ti4 O6 C56 C57 -86.8(9) . . . . ?
O6 C56 C57 C58 -179.8(7) . . . . ?
C61 C56 C57 C58 2.0(11) . . . . ?
O6 C56 C57 C55 0.1(10) . . . . ?
C61 C56 C57 C55 -178.2(7) . . . . ?
C50 C55 C57 C58 -86.0(9) . . . . ?
C50 C55 C57 C56 94.1(9) . . . . ?
C56 C57 C58 C59 1.8(11) . . . . ?
C55 C57 C58 C59 -178.1(7) . . . . ?
C57 C58 C59 C60 -3.4(11) . . . . ?
C57 C58 C59 C62 172.9(7) . . . . ?
C58 C59 C60 C61 1.3(11) . . . . ?
C62 C59 C60 C61 -175.1(7) . . . . ?
O6 C56 C61 C60 177.9(6) . . . . ?
C57 C56 C61 C60 -3.9(11) . . . . ?
O6 C56 C61 C66 -3.2(10) . . . . ?
C57 C56 C61 C66 175.0(7) . . . . ?
C59 C60 C61 C56 2.2(11) . . . . ?
C59 C60 C61 C66 -176.6(7) . . . . ?
C58 C59 C62 C65 141.7(8) . . . . ?
C60 C59 C62 C65 -42.1(10) . . . . ?
C58 C59 C62 C63 18.2(11) . . . . ?
C60 C59 C62 C63 -165.6(8) . . . . ?
C58 C59 C62 C64 -99.3(8) . . . . ?
C60 C59 C62 C64 76.8(9) . . . . ?
C56 C61 C66 C68 53.2(8) . . . . ?
C60 C61 C66 C68 -128.0(7) . . . . ?
Ti3 O7 C67 C72 67.8(9) . . . . ?
Ti4 O7 C67 C72 -101.1(7) . . . . ?
Ti3 O7 C67 C68 -115.3(7) . . . . ?
Ti4 O7 C67 C68 75.8(7) . . . . ?
O7 C67 C68 C69 -173.1(6) . . . . ?
C72 C67 C68 C69 3.8(10) . . . . ?
O7 C67 C68 C66 6.5(10) . . . . ?
C72 C67 C68 C66 -176.6(6) . . . . ?
C61 C66 C68 C69 76.2(8) . . . . ?
C61 C66 C68 C67 -103.4(7) . . . . ?
C67 C68 C69 C70 -1.4(11) . . . . ?
C66 C68 C69 C70 179.0(7) . . . . ?
C68 C69 C70 C71 -0.4(12) . . . . ?
C68 C69 C70 C73 -179.6(8) . . . . ?
C69 C70 C71 C72 -0.1(13) . . . . ?
C73 C70 C71 C72 179.1(8) . . . . ?
C70 C71 C72 C67 2.5(12) . . . . ?
C70 C71 C72 C77 -178.0(8) . . . . ?
O7 C67 C72 C71 172.5(7) . . . . ?
C68 C67 C72 C71 -4.3(11) . . . . ?
O7 C67 C72 C77 -7.0(10) . . . . ?
C68 C67 C72 C77 176.2(7) . . . . ?
C69 C70 C73 C74X -164.2(18) . . . . ?
C71 C70 C73 C74X 17(2) . . . . ?
C69 C70 C73 C74 -117.8(11) . . . . ?
C71 C70 C73 C74 63.1(13) . . . . ?
C69 C70 C73 C76X 34(2) . . . . ?
C71 C70 C73 C76X -145(2) . . . . ?
C69 C70 C73 C75 12.0(14) . . . . ?
C71 C70 C73 C75 -167.2(10) . . . . ?
C69 C70 C73 C76 125.2(10) . . . . ?
C71 C70 C73 C76 -53.9(11) . . . . ?
C69 C70 C73 C75X -64.0(15) . . . . ?
C71 C70 C73 C75X 116.9(14) . . . . ?
C71 C72 C77 C79 81.4(9) . . . . ?
C67 C72 C77 C79 -99.2(8) . . . . ?
Ti3 O8 C78 C83 -142.3(11) . . . . ?
Ti3 O8 C78 C79 37.7(16) . . . . ?
O8 C78 C79 C80 177.3(6) . . . . ?
C83 C78 C79 C80 -2.8(10) . . . . ?
O8 C78 C79 C77 -3.0(10) . . . . ?
C83 C78 C79 C77 176.9(6) . . . . ?
C72 C77 C79 C80 -103.2(8) . . . . ?
C72 C77 C79 C78 77.1(8) . . . . ?
C78 C79 C80 C81 1.3(11) . . . . ?
C77 C79 C80 C81 -178.4(7) . . . . ?
C79 C80 C81 C82 1.0(11) . . . . ?
C79 C80 C81 C84 -177.4(8) . . . . ?
C80 C81 C82 C83 -1.9(11) . . . . ?
C84 C81 C82 C83 176.4(8) . . . . ?
C81 C82 C83 C78 0.5(10) . . . . ?
C81 C82 C83 C88 -179.0(6) . . . . ?
O8 C78 C83 C82 -178.2(6) . . . . ?
C79 C78 C83 C82 1.9(10) . . . . ?
O8 C78 C83 C88 1.4(9) . . . . ?
C79 C78 C83 C88 -178.6(6) . . . . ?
C82 C81 C84 C85X -133(3) . . . . ?
C80 C81 C84 C85X 45(3) . . . . ?
C82 C81 C84 C87X 7(2) . . . . ?
C80 C81 C84 C87X -175(2) . . . . ?
C82 C81 C84 C86 144.4(16) . . . . ?
C80 C81 C84 C86 -37.3(17) . . . . ?
C82 C81 C84 C87 17.4(15) . . . . ?
C80 C81 C84 C87 -164.2(12) . . . . ?
C82 C81 C84 C85 -94.5(16) . . . . ?
C80 C81 C84 C85 83.9(17) . . . . ?
C82 C81 C84 C86X 120.2(14) . . . . ?
C80 C81 C84 C86X -61.4(14) . . . . ?
C3 C2 C88 C83 116.9(8) . . . . ?
C1 C2 C88 C83 -63.4(9) . . . . ?
C82 C83 C88 C2 -55.5(8) . . . . ?
C78 C83 C88 C2 125.0(7) . . . . ?
